data_1572828
loop_
_publ_author_name
'Unniram Parambil, Ajmal Roshan'
'Pokratath, Rohan'
'Parammal, Muhammed Jibin'
'Dhaene, Evert'
'Van den Eynden, Dietger'
'Balog, Sandor'
'Prescimone, Alessandro'
'Infante, Ivan'
'Shahgaldian, Patrick'
'De Roo, Jonathan'

_publ_section_title
;
 Atomically precise surface chemistry of zirconium and hafnium metal oxo
 clusters beyond carboxylate ligands.
;
_journal_issue 42
_journal_name_full 'Chemical science'
_journal_page_first 17380
_journal_page_last 17396
_journal_paper_doi 10.1039/d4sc03859b
_journal_volume 15
_journal_year 2024
_chemical_formula_moiety 'C72 H76 O32 P12 Zr6, 1[CH2Cl2]'
_chemical_formula_sum 'C73 H78 Cl2 O32 P12 Zr6'
_chemical_formula_weight 2457.21
_chemical_name_systematic Zr6-phenylphosphinate
_space_group_crystal_system triclinic
_space_group_IT_number 2
_space_group_name_Hall '-P 1'
_space_group_name_H-M_alt 'P -1'
_atom_sites_solution_hydrogens mixed
_atom_sites_solution_primary dual
_audit_creation_date 2023-07-26
_audit_creation_method
;
Olex2 1.5
(compiled 2023.03.06 svn.rbb2c1857 for OlexSys, GUI svn.r6748)
;
_audit_update_record
;
2024-05-28 deposited with the CCDC.	2024-09-20 downloaded from the CCDC.
;
_cell_angle_alpha 89.897(2)
_cell_angle_beta 80.487(2)
_cell_angle_gamma 64.685(2)
_cell_formula_units_Z 2
_cell_length_a 14.4003(3)
_cell_length_b 15.2252(4)
_cell_length_c 24.9863(6)
_cell_measurement_reflns_used 156099
_cell_measurement_temperature 150
_cell_measurement_theta_max 56.12
_cell_measurement_theta_min 2.81
_cell_volume 4869.4(2)
_computing_cell_refinement 'X-Area Recipe 1.37.0.0 (STOE, 2021)'
_computing_data_collection 'X-Area Pilatus3_SV 1.31.186.0 (STOE, 2022)'
_computing_data_reduction
;
X-Area Integrate 2.5.3.0 (STOE, 2021)
X-Area LANA 2.7.5.0 (STOE, 2022)
;
_computing_molecular_graphics 'Olex2 1.5 (Dolomanov et al., 2009)'
_computing_publication_material 'Olex2 1.5 (Dolomanov et al., 2009)'
_computing_structure_refinement 'SHELXL 2018/3 (Sheldrick, 2015)'
_computing_structure_solution 'SHELXT 2018/2 (Sheldrick, 2018)'
_diffrn_ambient_temperature 150
_diffrn_detector Pilatus300K
_diffrn_detector_area_resol_mean 5.81
_diffrn_detector_type 'DECTRIS PILATUS 300K'
_diffrn_measured_fraction_theta_full 0.996
_diffrn_measured_fraction_theta_max 0.983
_diffrn_measurement_details
;
 7913 frames, detector distance = 60 mm
;
_diffrn_measurement_device 'Eulerian 4-circle diffractometer'
_diffrn_measurement_device_type 'STOE STADIVARI'
_diffrn_measurement_method 'rotation method, \w scans'
_diffrn_radiation_collimation '1.2 0.6 mm diameter'
_diffrn_radiation_monochromator 'Graded multilayer mirror'
_diffrn_radiation_polarisn_norm 0
_diffrn_radiation_probe x-ray
_diffrn_radiation_type GaK\a
_diffrn_radiation_wavelength 1.34143
_diffrn_reflns_av_R_equivalents 0.0713
_diffrn_reflns_av_unetI/netI 0.0416
_diffrn_reflns_Laue_measured_fraction_full 0.996
_diffrn_reflns_Laue_measured_fraction_max 0.983
_diffrn_reflns_limit_h_max 17
_diffrn_reflns_limit_h_min -13
_diffrn_reflns_limit_k_max 18
_diffrn_reflns_limit_k_min -18
_diffrn_reflns_limit_l_max 30
_diffrn_reflns_limit_l_min -28
_diffrn_reflns_number 91695
_diffrn_reflns_point_group_measured_fraction_full 0.996
_diffrn_reflns_point_group_measured_fraction_max 0.983
_diffrn_reflns_theta_full 53.597
_diffrn_reflns_theta_max 55.813
_diffrn_reflns_theta_min 3.004
_diffrn_source 'Metal Jet D2+'
_diffrn_source_current 3.57
_diffrn_source_power 0.250
_diffrn_source_voltage 70
_exptl_absorpt_coefficient_mu 5.402
_exptl_absorpt_correction_T_max 0.0179
_exptl_absorpt_correction_T_min 0.0050
_exptl_absorpt_correction_type multi-scan
_exptl_absorpt_process_details
;
STOE X-Red32, absorption correction by Gaussian integration, analogous to
P. Coppens in: F. R. Ahmed (Editor), "Crystallographic Computing", Munksgaard,
Copenhagen (1970), 255 - 270. Afterwards scaling of reflection intensities was
performed within STOE LANA. J. Koziskova, F. Hahn, J. Richter, J. Kozisek, Acta
Chimica Slovaca, vol. 9, no. 2, 2016, pp. 136 - 140.
Finally a spherical absorption correction was done within STOE LANA.
;
_exptl_crystal_colour colourless
_exptl_crystal_colour_primary colourless
_exptl_crystal_density_diffrn 1.676
_exptl_crystal_density_method 'not measured'
_exptl_crystal_description block
_exptl_crystal_F_000 2452
_exptl_crystal_recrystallization_method
'The material was recrystallised from a mixture of DCM and hexane  by solvent layering'
_exptl_crystal_size_max 0.22
_exptl_crystal_size_mid 0.197
_exptl_crystal_size_min 0.17
_exptl_crystal_size_rad 0.200
_refine_diff_density_max 2.005
_refine_diff_density_min -1.778
_refine_diff_density_rms 0.202
_refine_ls_extinction_coef 0.00014(4)
_refine_ls_extinction_expression Fc^*^=kFc[1+0.001xFc^2^\l^3^/sin(2\q)]^-1/4^
_refine_ls_extinction_method 'SHELXL-2018/3 (Sheldrick 2018)'
_refine_ls_goodness_of_fit_ref 1.048
_refine_ls_hydrogen_treatment constr
_refine_ls_matrix_type full
_refine_ls_number_parameters 1127
_refine_ls_number_reflns 18798
_refine_ls_number_restraints 333
_refine_ls_restrained_S_all 1.047
_refine_ls_R_factor_all 0.0972
_refine_ls_R_factor_gt 0.0871
_refine_ls_shift/su_max 0.001
_refine_ls_shift/su_mean 0.000
_refine_ls_structure_factor_coef Fsqd
_refine_ls_weighting_details 'w=1/[\s^2^(Fo^2^)+(0.1418P)^2^+28.5759P] where P=(Fo^2^+2Fc^2^)/3'
_refine_ls_weighting_scheme calc
_refine_ls_wR_factor_gt 0.2444
_refine_ls_wR_factor_ref 0.2570
_reflns_Friedel_coverage 0.000
_reflns_number_gt 15770
_reflns_number_total 18798
_reflns_threshold_expression 'I > 2\s(I)'
_cod_data_source_file d4sc03859b4.cif
_cod_data_source_block Zr6O8H4(OOP(H)Ph)12
_cod_depositor_comments 'Adding full bibliography for 1572827--1572828.cif.'
_cod_database_code 1572828
_shelx_shelxl_version_number 2018/3
_shelx_space_group_comment
;
The symmetry employed for this shelxl refinement is uniquely defined
by the following loop, which should always be used as a source of
symmetry information in preference to the above space-group names.
They are only intended as comments.
;
_shelx_estimated_absorpt_t_max 0.460
_shelx_estimated_absorpt_t_min 0.383
_olex2_refinement_description
;
1. Fixed Uiso
 At 1.2 times of:
  All C(H) groups, All C(H,H) groups, All P(H) groups
 At 1.5 times of:
  All O(H) groups
2. Restrained distances
 Cl3-C73 \\sim Cl6-C73
 with sigma of 0.02
 Cl4-C11 \\sim Cl1-C11
 with sigma of 0.02
 Cl5-C37 \\sim Cl2-C37
 with sigma of 0.02
3. Uiso/Uaniso restraints and constraints
C41 \\sim C21 \\sim C43 \\sim C8 \\sim C45 \\sim C23: within 2A with sigma of
0.04 and sigma for terminal atoms of 0.08 within 2A
C18 \\sim C20 \\sim C22 \\sim C24 \\sim C26 \\sim C28: within 2A with sigma of
0.04 and sigma for terminal atoms of 0.08 within 2A
C72 \\sim C74 \\sim C75 \\sim C19 \\sim C39 \\sim C7: within 2A with sigma of
0.04 and sigma for terminal atoms of 0.08 within 2A
C67 \\sim C61 \\sim C65 \\sim C66 \\sim C6 \\sim C46: within 2A with sigma of
0.04 and sigma for terminal atoms of 0.08 within 2A
Uanis(C72) \\sim Ueq, Uanis(C74) \\sim Ueq, Uanis(C75) \\sim Ueq, Uanis(C19)
\\sim Ueq, Uanis(C39) \\sim Ueq, Uanis(C7) \\sim Ueq: with sigma of 0.005 and
sigma for terminal atoms of 0.01
Uanis(C73) \\sim Ueq: with sigma of 0.005 and sigma for terminal atoms of 0.01
Uanis(Cl4) = Uanis(Cl1)
Uanis(Cl2) = Uanis(Cl5)
Uanis(C11) = Uanis(C37)
4. Rigid body (RIGU) restrains
 C41, C21, C43, C8, C45, C23
 with sigma for 1-2 distances of 0.004 and sigma for 1-3 distances of 0.004
 C18, C20, C22, C24, C26, C28
 with sigma for 1-2 distances of 0.004 and sigma for 1-3 distances of 0.004
 C72, C74, C75, C19, C39, C7
 with sigma for 1-2 distances of 0.004 and sigma for 1-3 distances of 0.004
 C6, C46, C61, C67, C65, C66
 with sigma for 1-2 distances of 0.004 and sigma for 1-3 distances of 0.004
5. Others
 Fixed Sof: Cl1(0.25) Cl4(0.25) C11(0.25) H11A(0.25) H11B(0.25) Cl6(0.25)
 Cl3(0.25) C73(0.25) H73A(0.25) H73B(0.25) Cl2(0.2) Cl5(0.2) C37(0.2) H37A(0.2)
 H37B(0.2)
6.a Riding coordinates:
 P1(H1), P4(H4), P6(H6), P8(H8), P10(H10), P12(H12), P3(H3), P7(H7), P2(H2),
 P9(H9), P5(H5), P11(H11)
6.b Ternary CH refined with riding coordinates:
 O1(H1A), O6(H6A), O14(H14), O24(H24)
6.c Secondary CH2 refined with riding coordinates:
 C11(H11A,H11B), C73(H73A,H73B), C37(H37A,H37B)
6.d Aromatic/amide H refined with riding coordinates:
 C1(H1B), C76(H76), C20(H20), C22(H22), C24(H24A), C26(H26), C28(H28),
 C34(H34), C36(H36), C38(H38), C40(H40), C42(H42), C44(H44), C46(H46), C48(H48),
  C50(H50), C52(H52), C54(H54), C56(H56), C58(H58), C60(H60), C62(H62),
 C64(H64), C66(H66), C68(H68), C70(H70), C74(H74), C75(H75), C19(H19), C39(H39),
  C7(H7A), C21(H21), C43(H43), C8(H8A), C45(H45), C23(H23), C47(H47), C49(H49),
 C25(H25), C51(H51), C13(H13), C53(H53), C27(H27), C55(H55), C9(H9A), C57(H57),
 C29(H29), C59(H59), C15(H15), C61(H61), C31(H31), C63(H63), C10(H10A),
 C65(H65), C33(H33), C67(H67), C17(H17), C69(H69), C35(H35), C71(H71)
6.e Fitted hexagon refined as free rotating group:
 C18(C20,C22,C24,C26,C28), C72(C74,C75,C19,C39,C7), C41(C21,C43,C8,C45,C23)
;
_smtbx_masks_void_probe_radius 1.2
_smtbx_masks_void_truncation_radius 1.2
_olex2_date_sample_submission 2023-07-12
_olex2_diffrn_ambient_temperature_device 'Oxford Cryosystems'
_olex2_exptl_crystal_mounting_method 'The crystal was mounted on a MITIGEN holder in perfluoroether oil'
_olex2_submission_original_sample_id ARUP207
_olex2_submission_special_instructions 'No special instructions were received'
_stoe_detector_distance '60.0 mm'
_stoe_detector_pixelsize_x '0.172 mm'
_stoe_detector_pixelsize_y '0.172 mm'
_stoe_detector_size_x '8.4 cm'
_stoe_detector_size_y '10.6 cm'
_stoe_evaluation_integration_a 8.0
_stoe_evaluation_integration_b 0.1
_stoe_evaluation_integration_ems 0.014
_stoe_evaluation_lana_bis_l_even_max -
_stoe_evaluation_lana_bis_l_odd_max -
_stoe_evaluation_lana_bos_l_even_max 4
_stoe_evaluation_lana_bos_l_odd_max 1
_stoe_evaluation_lana_completeness 98.3
_stoe_evaluation_lana_dxs_max_order 1
_stoe_evaluation_lana_dys_max_order 1
_stoe_evaluation_lana_fs_max_order 3
_stoe_evaluation_lana_max_2theta_available 111.7
_stoe_evaluation_lana_max_2theta_desired 111.7
_stoe_evaluation_lana_mean_redundancy 4.9
_stoe_evaluation_lana_number_refls_after_or 91725
_stoe_evaluation_lana_number_refls_outliers 38362
_stoe_evaluation_lana_number_refls_total 130087
_stoe_evaluation_lana_number_refls_unique 18807
_stoe_evaluation_lana_number_refls_written 91725
_stoe_evaluation_lana_or_c1 0.035
_stoe_evaluation_lana_or_c2 0
_stoe_evaluation_lana_or_c3 0
_stoe_evaluation_lana_or_c4 0.7
_stoe_evaluation_lana_point_group -1
_stoe_evaluation_lana_table
;
#----------------------------------------------------------------------------
2Theta          11.6   23.4   35.2   47.0   58.8   70.6   82.4   94.2  106.0
#----------------------------------------------------------------------------
<Resolution>    5.97   3.17   2.18   1.62   1.37   1.16   1.02   0.92   0.85
N(total)         486   1514   3183  10631  23055  23637  25365  24948  17268
<Redundancy>     2.8    2.5    2.5    4.8    7.4    5.8    5.2    4.7    3.5
Complet. [%%]    99.2  100.0   99.1   99.9  100.0   99.9   99.9   99.6   92.3
<I/sigma>      258.5  129.5   73.3   61.1   30.0   22.7   15.4    9.2    7.4
R(int)         0.083  0.066  0.061  0.062  0.068  0.066  0.076  0.102  0.115
#----------------------------------------------------------------------------
;
_stoe_measurement_identifier ARUP207_150K
_stoe_measurement_max_exposure_per_frame '1.0 s'
_stoe_measurement_mean_exposure_per_frame '0.9 s'
_stoe_measurement_min_exposure_per_frame '0.5 s'
_stoe_measurement_total_exposure_time '119 min'
_stoe_measurement_total_frame_number 7913
_stoe_measurement_total_run_number 37
_stoe_measurement_tube_power '250 W'

loop_
_space_group_symop_operation_xyz
'x, y, z'
'-x, -y, -z'

loop_
_atom_site_label
_atom_site_type_symbol
_atom_site_fract_x
_atom_site_fract_y
_atom_site_fract_z
_atom_site_U_iso_or_equiv
_atom_site_adp_type
_atom_site_occupancy
_atom_site_site_symmetry_order
_atom_site_calc_flag
_atom_site_refinement_flags_posn
_atom_site_refinement_flags_adp
_atom_site_refinement_flags_occupancy
_atom_site_disorder_assembly
_atom_site_disorder_group
Zr1 Zr 0.71535(5) 0.14052(5) 0.79844(3) 0.04520(18) Uani 1 1 d . . . . .
Zr4 Zr 0.52072(5) 0.38681(5) 0.67279(3) 0.04700(18) Uani 1 1 d . . . . .
Zr6 Zr 0.76638(5) 0.31300(5) 0.71493(3) 0.04606(18) Uani 1 1 d . . . . .
Zr3 Zr 0.70385(6) 0.13512(5) 0.65628(3) 0.04907(19) Uani 1 1 d . . . . .
Zr2 Zr 0.53231(5) 0.39170(5) 0.81513(3) 0.04727(18) Uani 1 1 d . . . . .
Zr5 Zr 0.46936(6) 0.21459(5) 0.75578(3) 0.04988(19) Uani 1 1 d . . . . .
P1 P 0.67758(18) 0.50159(16) 0.63656(9) 0.0545(5) Uani 1 1 d . . . . .
H1 H 0.651424 0.559052 0.663601 0.065 Uiso 1 1 d R U . . .
P4 P 0.40641(19) 0.59444(17) 0.75525(9) 0.0579(5) Uani 1 1 d . . . . .
H4 H 0.465255 0.613868 0.749057 0.069 Uiso 1 1 d R U . . .
P6 P 0.60870(18) 0.26633(17) 0.92220(9) 0.0550(5) Uani 1 1 d . . . . .
H6 H 0.547112 0.251696 0.933219 0.066 Uiso 1 1 d R U . . .
P8 P 0.85423(19) -0.06749(16) 0.71560(9) 0.0553(5) Uani 1 1 d . . . . .
H8 H 0.931600 -0.107469 0.706687 0.066 Uiso 1 1 d R U . . .
P10 P 0.5904(2) 0.25542(18) 0.55023(9) 0.0586(5) Uani 1 1 d . . . . .
H10 H 0.533414 0.240444 0.541016 0.070 Uiso 1 1 d R U . . .
P12 P 0.94682(17) 0.14810(16) 0.77544(9) 0.0549(5) Uani 1 1 d . . . . .
H12 H 0.977153 0.098319 0.743665 0.066 Uiso 1 1 d R U . . .
P3 P 0.70310(19) 0.49216(16) 0.81432(9) 0.0571(5) Uani 1 1 d . . . . .
H3 H 0.691476 0.561377 0.810814 0.069 Uiso 1 1 d R U . . .
P7 P 0.31188(19) 0.3638(2) 0.86811(10) 0.0621(6) Uani 1 1 d . . . . .
H7 H 0.302043 0.337176 0.904120 0.075 Uiso 1 1 d R U . . .
P2 P 0.9312(2) 0.14649(19) 0.60861(10) 0.0639(6) Uani 1 1 d . . . . .
H2 H 0.990619 0.089824 0.619736 0.077 Uiso 1 1 d R U . . .
P9 P 0.5360(2) 0.0634(2) 0.85511(10) 0.0635(6) Uani 1 1 d . . . . .
H9 H 0.500189 0.114908 0.885984 0.076 Uiso 1 1 d R U . . .
P5 P 0.31136(19) 0.34190(19) 0.66933(10) 0.0614(6) Uani 1 1 d . . . . .
H5 H 0.336790 0.294430 0.636660 0.074 Uiso 1 1 d R U . . .
P11 P 0.5235(2) 0.05678(19) 0.64786(11) 0.0656(6) Uani 1 1 d . . . . .
H11 H 0.487660 0.105890 0.622590 0.079 Uiso 1 1 d R U . . .
O1 O 0.6375(4) 0.0972(4) 0.7379(2) 0.0516(12) Uani 1 1 d . . . . .
H1A H 0.645479 0.028704 0.738762 0.077 Uiso 1 1 calc R U . . .
O4 O 0.6029(4) 0.3908(4) 0.7338(2) 0.0491(12) Uani 1 1 d . . . . .
O6 O 0.7063(4) 0.2949(4) 0.8027(2) 0.0470(11) Uani 1 1 d . . . . .
H6A H 0.743056 0.307409 0.830339 0.071 Uiso 1 1 calc R U . . .
O8 O 0.5497(4) 0.2398(4) 0.6839(2) 0.0486(12) Uani 1 1 d . . . . .
O10 O 0.7672(5) 0.4214(4) 0.6555(2) 0.0581(14) Uani 1 1 d . . . . .
O12 O 0.5704(5) 0.3626(4) 0.8968(2) 0.0578(14) Uani 1 1 d . . . . .
O14 O 0.4355(4) 0.3736(4) 0.7563(2) 0.0499(12) Uani 1 1 d . . . . .
H14 H 0.359531 0.419669 0.764824 0.075 Uiso 1 1 calc R U . . .
O16 O 0.9045(4) 0.2470(4) 0.7533(2) 0.0540(13) Uani 1 1 d . . . . .
O18 O 0.8309(5) -0.0097(4) 0.7687(2) 0.0537(13) Uani 1 1 d . . . . .
O20 O 0.8995(5) 0.2317(4) 0.6494(2) 0.0579(14) Uani 1 1 d . . . . .
O22 O 0.4130(5) 0.5375(4) 0.7042(2) 0.0591(14) Uani 1 1 d . . . . .
O24 O 0.6929(4) 0.2871(4) 0.6466(2) 0.0491(12) Uani 1 1 d . . . . .
H24 H 0.724173 0.296919 0.609539 0.074 Uiso 1 1 calc R U . . .
O26 O 0.4150(5) 0.5381(4) 0.8055(2) 0.0569(13) Uani 1 1 d . . . . .
O28 O 0.8221(5) -0.0118(4) 0.6672(2) 0.0577(14) Uani 1 1 d . . . . .
O30 O 0.8695(4) 0.1240(4) 0.8132(2) 0.0534(13) Uani 1 1 d . . . . .
O32 O 0.5603(4) 0.2438(4) 0.8050(2) 0.0492(12) Uani 1 1 d . . . . .
O2 O 0.6481(5) 0.0471(4) 0.8425(2) 0.0557(13) Uani 1 1 d . . . . .
O17 O 0.6918(5) 0.1800(4) 0.8865(2) 0.0564(13) Uani 1 1 d . . . . .
O9 O 0.5856(5) 0.4822(4) 0.6307(2) 0.0581(14) Uani 1 1 d . . . . .
O19 O 0.7662(5) 0.4371(4) 0.7606(2) 0.0582(14) Uani 1 1 d . . . . .
O5 O 0.3288(5) 0.2849(5) 0.7183(3) 0.0629(15) Uani 1 1 d . . . . .
O21 O 0.7574(4) 0.1784(4) 0.7205(2) 0.0490(12) Uani 1 1 d . . . . .
O11 O 0.4756(5) 0.0974(5) 0.8098(3) 0.0626(15) Uani 1 1 d . . . . .
O23 O 0.5378(5) 0.3508(5) 0.5850(2) 0.0584(14) Uani 1 1 d . . . . .
O3 O 0.3899(4) 0.4048(5) 0.8700(2) 0.0582(14) Uani 1 1 d . . . . .
O25 O 0.4659(5) 0.0969(5) 0.7048(3) 0.0634(15) Uani 1 1 d . . . . .
O13 O 0.6609(6) 0.1684(5) 0.5752(2) 0.0679(17) Uani 1 1 d . . . . .
O27 O 0.3397(5) 0.2839(5) 0.8257(3) 0.0657(16) Uani 1 1 d . . . . .
O7 O 0.8484(5) 0.1147(5) 0.6026(2) 0.0652(16) Uani 1 1 d . . . . .
O29 O 0.3646(5) 0.4075(5) 0.6602(3) 0.0598(15) Uani 1 1 d . . . . .
O15 O 0.6365(5) 0.0361(4) 0.6361(2) 0.0615(15) Uani 1 1 d . . . . .
O31 O 0.5969(5) 0.4945(4) 0.8323(2) 0.0578(14) Uani 1 1 d . . . . .
C6 C 1.0515(7) 0.1354(7) 0.8098(4) 0.065(2) Uani 1 1 d . U . . .
C3 C 0.6531(8) 0.2797(7) 0.9828(4) 0.063(2) Uani 1 1 d . . . . .
C4 C 0.6612(8) 0.2683(7) 0.4872(4) 0.061(2) Uani 1 1 d . . . . .
C2 C 0.2880(8) 0.7019(7) 0.7681(4) 0.063(2) Uani 1 1 d . . . . .
C1 C 0.6220(9) 0.3515(8) 0.4597(4) 0.071(2) Uani 1 1 d . . . . .
H1B H 0.558398 0.405251 0.475242 0.085 Uiso 1 1 calc R U . . .
C76 C 0.5954(9) 0.3607(8) 1.0183(4) 0.075(3) Uani 1 1 d . . . . .
H76 H 0.533484 0.410667 1.009638 0.090 Uiso 1 1 calc R U . . .
C14 C 0.7235(8) 0.5363(7) 0.5727(4) 0.062(2) Uani 1 1 d . . . . .
C16 C 0.1913(10) 0.4572(11) 0.8619(5) 0.088(3) Uani 1 1 d . . . . .
C18 C 0.7790(6) 0.4487(7) 0.8662(3) 0.080(3) Uani 1 1 d G U . . .
C20 C 0.7283(6) 0.4698(9) 0.9202(3) 0.141(6) Uani 1 1 d G U . . .
H20 H 0.654350 0.504638 0.928671 0.169 Uiso 1 1 calc R U . . .
C22 C 0.7857(9) 0.4398(11) 0.9618(3) 0.178(7) Uani 1 1 d G U . . .
H22 H 0.751018 0.454213 0.998703 0.213 Uiso 1 1 calc R U . . .
C24 C 0.8939(9) 0.3888(10) 0.9494(4) 0.171(7) Uani 1 1 d G U . . .
H24A H 0.933107 0.368337 0.977842 0.205 Uiso 1 1 calc R U . . .
C26 C 0.9446(6) 0.3677(8) 0.8954(4) 0.130(5) Uani 1 1 d G U . . .
H26 H 1.018530 0.332885 0.886949 0.156 Uiso 1 1 calc R U . . .
C28 C 0.8872(6) 0.3977(7) 0.8538(3) 0.097(3) Uani 1 1 d G U . . .
H28 H 0.921863 0.383309 0.816915 0.116 Uiso 1 1 calc R U . . .
C30 C 0.9784(8) 0.1766(7) 0.5431(4) 0.068(2) Uani 1 1 d . . . . .
C32 C 0.7952(8) -0.1508(7) 0.7249(4) 0.067(2) Uani 1 1 d . . . . .
C34 C 0.6774(13) 0.3557(11) 0.4084(5) 0.096(4) Uani 1 1 d . . . . .
H34 H 0.651302 0.412853 0.389320 0.115 Uiso 1 1 calc R U . . .
C36 C 0.8052(9) 0.5648(9) 0.5671(4) 0.078(3) Uani 1 1 d . . . . .
H36 H 0.836680 0.565727 0.597476 0.094 Uiso 1 1 calc R U . . .
C38 C 0.7541(11) 0.1913(9) 0.4649(5) 0.093(4) Uani 1 1 d . . . . .
H38 H 0.780493 0.133507 0.483409 0.111 Uiso 1 1 calc R U . . .
C40 C 0.7133(15) 0.2998(12) 1.0796(5) 0.107(5) Uani 1 1 d . . . . .
H40 H 0.735335 0.306254 1.112557 0.128 Uiso 1 1 calc R U . . .
C42 C 0.2881(10) 0.7912(8) 0.7755(6) 0.091(4) Uani 1 1 d . . . . .
H42 H 0.352437 0.795416 0.773898 0.109 Uiso 1 1 calc R U . . .
C44 C 0.1943(9) 0.6964(8) 0.7726(5) 0.080(3) Uani 1 1 d . . . . .
H44 H 0.193472 0.635098 0.766740 0.096 Uiso 1 1 calc R U . . .
C46 C 1.0474(10) 0.1141(9) 0.8630(5) 0.086(3) Uani 1 1 d . U . . .
H46 H 0.988392 0.106551 0.881501 0.104 Uiso 1 1 calc R U . . .
C48 C 0.7672(12) 0.2790(12) 0.3864(5) 0.097(4) Uani 1 1 d . . . . .
H48 H 0.801222 0.281060 0.350744 0.117 Uiso 1 1 calc R U . . .
C50 C 0.7187(10) 0.5581(10) 0.4781(4) 0.087(3) Uani 1 1 d . . . . .
H50 H 0.687885 0.556752 0.447498 0.105 Uiso 1 1 calc R U . . .
C52 C 0.9387(10) 0.2753(9) 0.5319(5) 0.082(3) Uani 1 1 d . . . . .
H52 H 0.893193 0.324271 0.559754 0.098 Uiso 1 1 calc R U . . .
C54 C 0.6834(8) 0.5318(8) 0.5268(4) 0.069(2) Uani 1 1 d . . . . .
H54 H 0.630263 0.509933 0.529114 0.082 Uiso 1 1 calc R U . . .
C56 C 1.0455(11) 0.1062(10) 0.5039(5) 0.093(4) Uani 1 1 d . . . . .
H56 H 1.069738 0.039719 0.511587 0.112 Uiso 1 1 calc R U . . .
C58 C 0.7418(12) 0.2090(10) 0.9963(6) 0.108(5) Uani 1 1 d . . . . .
H58 H 0.784676 0.152712 0.972366 0.130 Uiso 1 1 calc R U . . .
C60 C 0.1324(9) 0.4529(12) 0.8244(6) 0.099(4) Uani 1 1 d . . . . .
H60 H 0.157994 0.395643 0.800607 0.119 Uiso 1 1 calc R U . . .
C62 C 0.8405(11) 0.5916(11) 0.5174(5) 0.100(4) Uani 1 1 d . . . . .
H62 H 0.893868 0.613258 0.514584 0.120 Uiso 1 1 calc R U . . .
C64 C 0.6267(14) 0.3700(11) 1.0665(5) 0.102(4) Uani 1 1 d . . . . .
H64 H 0.586523 0.426740 1.090627 0.122 Uiso 1 1 calc R U . . .
C66 C 1.1333(10) 0.1508(10) 0.7838(6) 0.099(4) Uani 1 1 d . U . . .
H66 H 1.131856 0.172026 0.748029 0.119 Uiso 1 1 calc R U . . .
C68 C 0.7993(11) 0.5870(10) 0.4728(5) 0.091(3) Uani 1 1 d . . . . .
H68 H 0.825098 0.603290 0.438616 0.109 Uiso 1 1 calc R U . . .
C70 C 0.7563(10) -0.1755(8) 0.6831(5) 0.079(3) Uani 1 1 d . . . . .
H70 H 0.763184 -0.150547 0.648546 0.095 Uiso 1 1 calc R U . . .
C72 C 0.1759(5) 0.4123(6) 0.6734(3) 0.075(2) Uani 1 1 d G U . . .
C74 C 0.1319(7) 0.5133(6) 0.6737(4) 0.101(3) Uani 1 1 d G U . . .
H74 H 0.175335 0.546342 0.670460 0.122 Uiso 1 1 calc R U . . .
C75 C 0.0243(8) 0.5661(5) 0.6789(4) 0.126(4) Uani 1 1 d G U . . .
H75 H -0.005778 0.635106 0.679121 0.152 Uiso 1 1 calc R U . . .
C19 C -0.0393(5) 0.5178(8) 0.6837(5) 0.134(4) Uani 1 1 d G U . . .
H19 H -0.112794 0.553803 0.687205 0.161 Uiso 1 1 calc R U . . .
C39 C 0.0047(7) 0.4167(8) 0.6833(5) 0.125(4) Uani 1 1 d G U . . .
H39 H -0.038698 0.383736 0.686627 0.149 Uiso 1 1 calc R U . . .
C7 C 0.1123(7) 0.3640(5) 0.6782(4) 0.097(3) Uani 1 1 d G U . . .
H7A H 0.142415 0.294970 0.677966 0.116 Uiso 1 1 calc R U . . .
C41 C 0.5287(9) -0.0446(7) 0.8784(4) 0.102(4) Uani 1 1 d G U . . .
C21 C 0.4804(10) -0.0883(9) 0.8515(5) 0.156(6) Uani 1 1 d G U . . .
H21 H 0.449575 -0.059687 0.821218 0.187 Uiso 1 1 calc R U . . .
C43 C 0.4771(12) -0.1740(9) 0.8688(7) 0.182(7) Uani 1 1 d G U . . .
H43 H 0.444112 -0.203827 0.850364 0.219 Uiso 1 1 calc R U . . .
C8 C 0.5222(13) -0.2159(9) 0.9130(7) 0.202(8) Uani 1 1 d G U . . .
H8A H 0.519970 -0.274407 0.924877 0.243 Uiso 1 1 calc R U . . .
C45 C 0.5705(14) -0.1722(11) 0.9400(6) 0.222(9) Uani 1 1 d G U . . .
H45 H 0.601290 -0.200848 0.970245 0.266 Uiso 1 1 calc R U . . .
C23 C 0.5737(12) -0.0866(10) 0.9227(5) 0.182(7) Uani 1 1 d G U . . .
H23 H 0.606754 -0.056708 0.941100 0.218 Uiso 1 1 calc R U . . .
C47 C 0.0990(10) 0.7815(10) 0.7860(6) 0.096(4) Uani 1 1 d . . . . .
H47 H 0.034401 0.776944 0.791285 0.115 Uiso 1 1 calc R U . . .
C12 C 0.5109(10) -0.0524(8) 0.6319(5) 0.077(3) Uani 1 1 d . . . . .
C49 C 0.5731(13) -0.1136(10) 0.5863(6) 0.103(4) Uani 1 1 d . . . . .
H49 H 0.622661 -0.097682 0.563646 0.123 Uiso 1 1 calc R U . . .
C25 C 0.7836(12) -0.1890(10) 0.7747(5) 0.099(4) Uani 1 1 d . . . . .
H25 H 0.803539 -0.168730 0.805079 0.119 Uiso 1 1 calc R U . . .
C51 C 0.9651(12) 0.3017(10) 0.4807(5) 0.095(4) Uani 1 1 d . . . . .
H51 H 0.935082 0.368005 0.472481 0.114 Uiso 1 1 calc R U . . .
C13 C 0.7066(12) -0.2372(9) 0.6919(6) 0.097(4) Uani 1 1 d . . . . .
H13 H 0.677875 -0.252448 0.663679 0.116 Uiso 1 1 calc R U . . .
C53 C 0.1526(12) 0.5448(12) 0.8934(7) 0.115(5) Uani 1 1 d . . . . .
H53 H 0.194294 0.553213 0.916867 0.138 Uiso 1 1 calc R U . . .
C27 C 0.1003(12) 0.8685(10) 0.7911(6) 0.102(4) Uani 1 1 d . . . . .
H27 H 0.036177 0.925756 0.798685 0.123 Uiso 1 1 calc R U . . .
C55 C 0.4353(13) -0.0732(11) 0.6647(6) 0.105(4) Uani 1 1 d . . . . .
H55 H 0.391670 -0.031843 0.695922 0.126 Uiso 1 1 calc R U . . .
C9 C 1.0791(18) 0.1293(14) 0.4530(6) 0.148(8) Uani 1 1 d . . . . .
H9A H 1.129067 0.079817 0.426598 0.178 Uiso 1 1 calc R U . . .
C57 C 0.0383(12) 0.5285(13) 0.8203(7) 0.115(5) Uani 1 1 d . . . . .
H57 H 0.001107 0.524541 0.792984 0.138 Uiso 1 1 calc R U . . .
C29 C 0.4885(14) -0.2186(12) 0.6073(8) 0.114(5) Uani 1 1 d . . . . .
H29 H 0.482083 -0.276819 0.600131 0.137 Uiso 1 1 calc R U . . .
C59 C 0.8104(13) 0.1984(11) 0.4142(7) 0.119(5) Uani 1 1 d . . . . .
H59 H 0.877176 0.147709 0.399781 0.143 Uiso 1 1 calc R U . . .
C15 C 1.0370(16) 0.2290(13) 0.4413(6) 0.127(6) Uani 1 1 d . . . . .
H15 H 1.058028 0.246288 0.406355 0.152 Uiso 1 1 calc R U . . .
C61 C 1.1261(12) 0.1034(13) 0.8905(7) 0.124(5) Uani 1 1 d . U . . .
H61 H 1.123350 0.087258 0.927274 0.149 Uiso 1 1 calc R U . . .
C31 C 0.5639(14) -0.1990(9) 0.5730(6) 0.108(5) Uani 1 1 d . . . . .
H31 H 0.606957 -0.241621 0.542095 0.129 Uiso 1 1 calc R U . . .
C63 C 0.1941(13) 0.8760(10) 0.7855(8) 0.125(6) Uani 1 1 d . . . . .
H63 H 0.194442 0.938011 0.788416 0.150 Uiso 1 1 calc R U . . .
C10 C 0.7673(17) 0.2216(14) 1.0456(8) 0.150(8) Uani 1 1 d . . . . .
H10A H 0.827154 0.170998 1.055606 0.180 Uiso 1 1 calc R U . . .
C65 C 1.2169(11) 0.1370(12) 0.8069(8) 0.120(5) Uani 1 1 d . U . . .
H65 H 1.277021 0.140614 0.786853 0.144 Uiso 1 1 calc R U . . .
C33 C 0.7442(16) -0.2545(13) 0.7796(6) 0.136(7) Uani 1 1 d . . . . .
H33 H 0.747147 -0.288184 0.811795 0.163 Uiso 1 1 calc R U . . .
C67 C 1.2102(12) 0.1170(12) 0.8622(8) 0.124(5) Uani 1 1 d . U . . .
H67 H 1.264501 0.112717 0.880621 0.149 Uiso 1 1 calc R U . . .
C17 C 0.4264(18) -0.1581(15) 0.6494(8) 0.145(8) Uani 1 1 d . . . . .
H17 H 0.373633 -0.172187 0.670151 0.174 Uiso 1 1 calc R U . . .
C69 C 0.6999(16) -0.2742(12) 0.7397(7) 0.136(7) Uani 1 1 d . . . . .
H69 H 0.664352 -0.314408 0.746203 0.163 Uiso 1 1 calc R U . . .
C35 C -0.0009(14) 0.6083(15) 0.8552(7) 0.128(6) Uani 1 1 d . . . . .
H35 H -0.069232 0.657109 0.854261 0.154 Uiso 1 1 calc R U . . .
C71 C 0.0526(14) 0.6226(15) 0.8920(8) 0.152(8) Uani 1 1 d . . . . .
H71 H 0.024994 0.680826 0.915141 0.182 Uiso 1 1 calc R U . . .
Cl1 Cl 0.946(2) -0.0404(15) 0.9471(12) 0.135(5) Uani 0.25 1 d D . P A 1
Cl4 Cl 0.8318(15) -0.1390(13) 0.9293(9) 0.135(5) Uani 0.25 1 d D . P A 1
C11 C 0.872(4) -0.061(4) 0.9161(18) 0.081(11) Uani 0.25 1 d D . P A 1
H11A H 0.808957 0.002162 0.918173 0.098 Uiso 0.25 1 calc R U P A 1
H11B H 0.906491 -0.074885 0.877332 0.098 Uiso 0.25 1 calc R U P A 1
Cl6 Cl 0.2870(15) 0.1450(13) 0.5526(5) 0.118(5) Uani 0.25 1 d D . P . .
Cl3 Cl 0.2030(10) 0.0578(13) 0.6324(7) 0.120(5) Uani 0.25 1 d D . P . .
C73 C 0.273(3) 0.044(3) 0.5693(13) 0.074(10) Uani 0.25 1 d D U P . .
H73A H 0.342985 -0.011538 0.567333 0.089 Uiso 0.25 1 calc R U P . .
H73B H 0.237799 0.027392 0.542676 0.089 Uiso 0.25 1 calc R U P . .
Cl2 Cl 0.934(2) -0.078(2) 0.9387(11) 0.138(7) Uani 0.2 1 d D . P B 2
Cl5 Cl 0.7173(18) -0.0124(19) 0.9904(8) 0.138(7) Uani 0.2 1 d D . P B 2
C37 C 0.809(3) -0.049(5) 0.931(2) 0.081(11) Uani 0.2 1 d D . P B 2
H37A H 0.807334 -0.106706 0.913598 0.098 Uiso 0.2 1 calc R U P B 2
H37B H 0.787546 0.003711 0.906143 0.098 Uiso 0.2 1 calc R U P B 2

loop_
_atom_site_aniso_label
_atom_site_aniso_U_11
_atom_site_aniso_U_22
_atom_site_aniso_U_33
_atom_site_aniso_U_23
_atom_site_aniso_U_13
_atom_site_aniso_U_12
Zr1 0.0519(4) 0.0461(4) 0.0466(3) 0.0029(3) -0.0161(3) -0.0271(3)
Zr4 0.0517(4) 0.0492(4) 0.0490(4) 0.0045(3) -0.0186(3) -0.0268(3)
Zr6 0.0503(4) 0.0466(4) 0.0504(4) 0.0048(3) -0.0169(3) -0.0268(3)
Zr3 0.0619(4) 0.0476(4) 0.0466(4) 0.0016(3) -0.0158(3) -0.0300(3)
Zr2 0.0502(4) 0.0479(4) 0.0487(4) 0.0004(3) -0.0167(3) -0.0232(3)
Zr5 0.0551(4) 0.0566(4) 0.0521(4) 0.0055(3) -0.0189(3) -0.0341(3)
P1 0.0643(13) 0.0506(11) 0.0590(12) 0.0095(9) -0.0205(10) -0.0314(10)
P4 0.0613(13) 0.0528(12) 0.0607(12) 0.0021(9) -0.0195(10) -0.0227(10)
P6 0.0598(12) 0.0632(13) 0.0498(11) 0.0041(9) -0.0173(9) -0.0314(11)
P8 0.0619(12) 0.0480(11) 0.0602(12) 0.0003(9) -0.0154(10) -0.0262(10)
P10 0.0719(14) 0.0674(14) 0.0510(11) 0.0037(9) -0.0214(10) -0.0402(12)
P12 0.0521(11) 0.0545(12) 0.0653(13) 0.0059(9) -0.0203(9) -0.0264(10)
P3 0.0713(14) 0.0515(12) 0.0631(12) 0.0024(9) -0.0237(10) -0.0361(11)
P7 0.0570(13) 0.0790(16) 0.0568(12) 0.0033(11) -0.0128(10) -0.0347(12)
P2 0.0654(14) 0.0615(14) 0.0638(13) 0.0013(10) -0.0092(11) -0.0276(12)
P9 0.0702(14) 0.0760(16) 0.0625(13) 0.0129(11) -0.0188(11) -0.0462(13)
P5 0.0634(13) 0.0740(15) 0.0638(13) 0.0107(11) -0.0274(11) -0.0400(12)
P11 0.0799(16) 0.0660(14) 0.0685(14) 0.0006(11) -0.0305(12) -0.0421(13)
O1 0.063(3) 0.051(3) 0.052(3) 0.004(2) -0.021(2) -0.031(3)
O4 0.060(3) 0.047(3) 0.049(3) 0.005(2) -0.019(2) -0.028(3)
O6 0.048(3) 0.042(3) 0.054(3) 0.000(2) -0.019(2) -0.019(2)
O8 0.056(3) 0.050(3) 0.051(3) 0.005(2) -0.020(2) -0.029(3)
O10 0.065(4) 0.063(4) 0.060(3) 0.016(3) -0.020(3) -0.039(3)
O12 0.063(4) 0.059(3) 0.056(3) 0.001(3) -0.024(3) -0.026(3)
O14 0.051(3) 0.051(3) 0.051(3) 0.002(2) -0.019(2) -0.022(2)
O16 0.048(3) 0.060(3) 0.063(3) 0.009(3) -0.026(2) -0.027(3)
O18 0.059(3) 0.045(3) 0.062(3) 0.005(2) -0.019(3) -0.024(3)
O20 0.055(3) 0.065(4) 0.055(3) 0.002(3) -0.008(3) -0.028(3)
O22 0.065(4) 0.051(3) 0.061(3) 0.006(3) -0.024(3) -0.020(3)
O24 0.057(3) 0.047(3) 0.051(3) 0.004(2) -0.017(2) -0.027(3)
O26 0.058(3) 0.050(3) 0.056(3) -0.002(2) -0.018(3) -0.015(3)
O28 0.072(4) 0.053(3) 0.053(3) -0.002(2) -0.009(3) -0.032(3)
O30 0.053(3) 0.058(3) 0.059(3) 0.004(2) -0.019(2) -0.030(3)
O32 0.055(3) 0.054(3) 0.051(3) 0.005(2) -0.018(2) -0.032(3)
O2 0.061(3) 0.058(3) 0.061(3) 0.012(3) -0.018(3) -0.035(3)
O17 0.072(4) 0.058(3) 0.045(3) 0.003(2) -0.020(3) -0.031(3)
O9 0.060(3) 0.057(3) 0.068(4) 0.016(3) -0.021(3) -0.032(3)
O19 0.069(4) 0.062(3) 0.066(3) 0.005(3) -0.024(3) -0.044(3)
O5 0.069(4) 0.070(4) 0.070(4) 0.016(3) -0.027(3) -0.044(3)
O21 0.057(3) 0.048(3) 0.052(3) 0.005(2) -0.018(2) -0.028(3)
O11 0.073(4) 0.072(4) 0.067(4) 0.020(3) -0.026(3) -0.050(3)
O23 0.067(4) 0.066(4) 0.050(3) 0.009(3) -0.022(3) -0.033(3)
O3 0.050(3) 0.072(4) 0.058(3) -0.001(3) -0.014(3) -0.029(3)
O25 0.075(4) 0.068(4) 0.070(4) 0.004(3) -0.029(3) -0.046(3)
O13 0.100(5) 0.060(4) 0.052(3) 0.007(3) -0.026(3) -0.038(4)
O27 0.061(4) 0.082(4) 0.065(4) 0.004(3) -0.010(3) -0.043(3)
O7 0.079(4) 0.061(4) 0.058(3) -0.007(3) 0.004(3) -0.038(3)
O29 0.054(3) 0.073(4) 0.072(4) 0.020(3) -0.032(3) -0.039(3)
O15 0.082(4) 0.062(4) 0.060(3) 0.000(3) -0.024(3) -0.045(3)
O31 0.062(3) 0.050(3) 0.068(4) -0.004(3) -0.022(3) -0.027(3)
C6 0.056(5) 0.056(5) 0.094(6) 0.014(4) -0.036(4) -0.025(4)
C3 0.075(6) 0.075(6) 0.049(4) 0.002(4) -0.019(4) -0.039(5)
C4 0.073(6) 0.068(6) 0.056(5) 0.006(4) -0.025(4) -0.038(5)
C2 0.066(5) 0.059(5) 0.059(5) 0.002(4) -0.021(4) -0.019(4)
C1 0.076(6) 0.076(6) 0.070(6) 0.016(5) -0.023(5) -0.038(5)
C76 0.093(7) 0.072(6) 0.061(5) -0.006(5) -0.016(5) -0.035(6)
C14 0.068(5) 0.069(6) 0.065(5) 0.017(4) -0.023(4) -0.041(5)
C16 0.085(8) 0.129(11) 0.069(6) -0.002(6) -0.015(5) -0.064(8)
C18 0.095(6) 0.107(8) 0.074(5) 0.018(5) -0.037(5) -0.071(6)
C20 0.130(9) 0.283(18) 0.072(6) 0.028(9) -0.039(6) -0.141(11)
C22 0.178(11) 0.35(2) 0.098(9) 0.071(12) -0.076(8) -0.184(14)
C24 0.182(11) 0.30(2) 0.128(9) 0.078(12) -0.100(9) -0.167(13)
C26 0.146(11) 0.151(13) 0.137(9) 0.027(9) -0.089(8) -0.084(10)
C28 0.101(7) 0.095(8) 0.105(7) -0.005(6) -0.050(6) -0.041(6)
C30 0.071(6) 0.065(6) 0.069(6) -0.002(4) -0.009(5) -0.033(5)
C32 0.079(6) 0.066(6) 0.072(6) 0.007(4) -0.029(5) -0.039(5)
C34 0.132(12) 0.102(10) 0.083(8) 0.039(7) -0.050(8) -0.068(9)
C36 0.088(7) 0.104(8) 0.073(6) 0.023(6) -0.030(5) -0.066(7)
C38 0.098(9) 0.079(8) 0.087(8) 0.014(6) 0.006(7) -0.032(7)
C40 0.165(15) 0.122(12) 0.067(7) 0.013(7) -0.056(9) -0.081(11)
C42 0.076(7) 0.052(6) 0.137(11) -0.001(6) -0.019(7) -0.019(5)
C44 0.084(7) 0.071(7) 0.086(7) 0.009(5) -0.026(6) -0.031(6)
C46 0.081(7) 0.102(8) 0.099(6) 0.026(6) -0.048(5) -0.050(6)
C48 0.117(11) 0.114(11) 0.071(7) 0.004(7) 0.000(7) -0.065(9)
C50 0.108(9) 0.122(10) 0.064(6) 0.022(6) -0.031(6) -0.074(8)
C52 0.096(8) 0.085(8) 0.074(6) 0.009(5) -0.012(6) -0.050(7)
C54 0.071(6) 0.080(7) 0.068(6) 0.010(5) -0.023(5) -0.040(5)
C56 0.125(10) 0.086(8) 0.074(7) -0.012(6) 0.003(7) -0.057(8)
C58 0.106(10) 0.093(9) 0.107(10) -0.025(7) -0.058(8) -0.011(8)
C60 0.067(7) 0.131(11) 0.097(9) -0.001(8) -0.032(6) -0.034(7)
C62 0.117(10) 0.148(12) 0.080(7) 0.026(8) -0.024(7) -0.097(10)
C64 0.156(13) 0.113(11) 0.055(6) -0.014(6) -0.007(7) -0.080(10)
C66 0.086(7) 0.110(9) 0.137(9) 0.038(8) -0.046(6) -0.068(7)
C68 0.108(9) 0.116(10) 0.072(7) 0.028(6) -0.025(6) -0.067(8)
C70 0.116(9) 0.067(6) 0.076(6) 0.013(5) -0.042(6) -0.051(6)
C72 0.072(4) 0.090(4) 0.074(4) 0.015(3) -0.020(3) -0.041(3)
C74 0.100(5) 0.101(5) 0.098(5) 0.013(4) -0.018(4) -0.040(4)
C75 0.119(5) 0.127(6) 0.122(6) 0.016(4) -0.024(4) -0.042(4)
C19 0.123(6) 0.145(6) 0.131(6) 0.013(5) -0.028(4) -0.053(4)
C39 0.109(5) 0.143(6) 0.131(6) 0.015(4) -0.026(4) -0.062(4)
C7 0.091(4) 0.111(5) 0.104(5) 0.016(4) -0.025(4) -0.055(4)
C41 0.125(10) 0.111(9) 0.111(9) 0.052(7) -0.036(7) -0.087(8)
C21 0.170(14) 0.133(12) 0.241(17) 0.078(11) -0.106(12) -0.114(11)
C43 0.180(16) 0.144(13) 0.29(2) 0.092(13) -0.089(14) -0.120(12)
C8 0.227(19) 0.202(17) 0.26(2) 0.121(14) -0.061(14) -0.160(15)
C45 0.32(2) 0.208(17) 0.217(18) 0.129(15) -0.098(16) -0.177(16)
C23 0.264(19) 0.192(15) 0.169(14) 0.113(12) -0.100(12) -0.153(14)
C47 0.072(7) 0.079(8) 0.120(10) 0.015(7) -0.032(7) -0.011(6)
C12 0.096(8) 0.080(7) 0.080(7) 0.001(5) -0.034(6) -0.054(6)
C49 0.153(13) 0.087(8) 0.101(9) 0.000(7) -0.044(9) -0.075(9)
C25 0.158(13) 0.107(9) 0.086(8) 0.032(7) -0.059(8) -0.095(10)
C51 0.115(10) 0.095(9) 0.088(8) 0.013(7) -0.010(7) -0.061(8)
C13 0.139(11) 0.093(8) 0.106(9) 0.029(7) -0.073(9) -0.077(9)
C53 0.089(9) 0.129(12) 0.119(11) -0.011(9) -0.049(8) -0.028(9)
C27 0.093(9) 0.071(8) 0.115(10) 0.010(7) -0.016(8) -0.011(7)
C55 0.132(12) 0.103(10) 0.115(10) -0.005(8) -0.020(9) -0.083(9)
C9 0.24(2) 0.132(14) 0.080(9) -0.039(9) 0.047(11) -0.118(15)
C57 0.095(10) 0.132(13) 0.124(12) 0.013(10) -0.060(9) -0.040(9)
C29 0.143(13) 0.105(11) 0.148(14) 0.021(10) -0.069(11) -0.090(11)
C59 0.126(12) 0.088(9) 0.117(11) -0.011(8) 0.036(9) -0.041(9)
C15 0.197(18) 0.138(14) 0.069(8) -0.005(8) 0.014(9) -0.108(14)
C61 0.107(9) 0.161(13) 0.131(10) 0.029(9) -0.076(8) -0.064(9)
C31 0.144(13) 0.073(8) 0.118(11) -0.010(7) -0.068(10) -0.043(8)
C63 0.101(11) 0.061(8) 0.201(18) 0.003(9) -0.029(11) -0.023(7)
C10 0.174(17) 0.128(14) 0.134(14) -0.005(11) -0.110(13) -0.024(12)
C65 0.076(7) 0.122(10) 0.198(12) 0.054(10) -0.070(8) -0.060(7)
C33 0.24(2) 0.159(14) 0.117(11) 0.058(10) -0.088(12) -0.164(16)
C67 0.095(8) 0.112(10) 0.189(12) 0.029(10) -0.082(9) -0.047(8)
C17 0.21(2) 0.173(17) 0.127(13) -0.013(12) -0.024(13) -0.160(17)
C69 0.23(2) 0.141(13) 0.136(12) 0.071(11) -0.115(14) -0.149(15)
C35 0.102(11) 0.139(15) 0.131(13) 0.002(11) -0.056(10) -0.029(10)
C71 0.113(13) 0.149(17) 0.150(16) -0.029(13) -0.053(12) -0.006(12)
Cl1 0.116(9) 0.095(8) 0.170(13) 0.027(8) -0.023(8) -0.026(7)
Cl4 0.116(9) 0.095(8) 0.170(13) 0.027(8) -0.023(8) -0.026(7)
C11 0.11(4) 0.07(2) 0.06(2) -0.019(16) 0.01(2) -0.03(3)
Cl6 0.178(15) 0.140(12) 0.078(7) -0.016(7) -0.026(8) -0.107(12)
Cl3 0.059(6) 0.151(14) 0.164(14) 0.038(11) -0.035(7) -0.052(8)
C73 0.073(11) 0.076(11) 0.075(11) 0.005(5) -0.018(5) -0.032(6)
Cl2 0.120(12) 0.156(16) 0.093(9) 0.027(10) -0.030(8) -0.015(11)
Cl5 0.120(12) 0.156(16) 0.093(9) 0.027(10) -0.030(8) -0.015(11)
C37 0.11(4) 0.07(2) 0.06(2) -0.019(16) 0.01(2) -0.03(3)

loop_
_atom_type_symbol
_atom_type_description
_atom_type_scat_dispersion_real
_atom_type_scat_dispersion_imag
_atom_type_scat_source
C C 0.0137 0.0067 'International Tables Vol C Tables 4.2.6.8 and 6.1.1.4'
H H 0.0000 0.0000 'International Tables Vol C Tables 4.2.6.8 and 6.1.1.4'
Cl Cl 0.3281 0.5435 'International Tables Vol C Tables 4.2.6.8 and 6.1.1.4'
O O 0.0389 0.0241 'International Tables Vol C Tables 4.2.6.8 and 6.1.1.4'
P P 0.2543 0.3332 'International Tables Vol C Tables 4.2.6.8 and 6.1.1.4'
Zr Zr -0.3750 1.7612 'International Tables Vol C Tables 4.2.6.8 and 6.1.1.4'

loop_
_exptl_crystal_face_index_h
_exptl_crystal_face_index_k
_exptl_crystal_face_index_l
_exptl_crystal_face_perp_dist
-7 -3 30 0.3290
-4 -5 -4 0.2585
30 21 -13 0.3381
-6 -15 14 0.4077
22 25 30 0.3121
1 1 -30 0.4798
5 15 -14 0.2618
-30 -25 27 0.2372
30 -15 -2 0.4208

loop_
_geom_angle_atom_site_label_1
_geom_angle_atom_site_label_2
_geom_angle_atom_site_label_3
_geom_angle
_geom_angle_site_symmetry_1
_geom_angle_site_symmetry_3
_geom_angle_publ_flag
Zr3 Zr1 Zr6 59.854(17) . . ?
Zr2 Zr1 Zr6 59.979(18) . . ?
Zr2 Zr1 Zr3 90.12(2) . . ?
Zr2 Zr1 Zr5 60.172(18) . . ?
Zr5 Zr1 Zr6 89.81(2) . . ?
Zr5 Zr1 Zr3 59.917(19) . . ?
O1 Zr1 Zr6 94.67(14) . . ?
O1 Zr1 Zr3 38.27(14) . . ?
O1 Zr1 Zr2 95.06(15) . . ?
O1 Zr1 Zr5 38.36(15) . . ?
O1 Zr1 O6 120.42(19) . . ?
O6 Zr1 Zr6 38.18(13) . . ?
O6 Zr1 Zr3 94.56(13) . . ?
O6 Zr1 Zr2 38.16(13) . . ?
O6 Zr1 Zr5 94.67(13) . . ?
O18 Zr1 Zr6 110.14(15) . . ?
O18 Zr1 Zr3 77.51(15) . . ?
O18 Zr1 Zr2 167.28(15) . . ?
O18 Zr1 Zr5 114.42(14) . . ?
O18 Zr1 O1 77.1(2) . . ?
O18 Zr1 O6 138.8(2) . . ?
O18 Zr1 O30 72.5(2) . . ?
O18 Zr1 O2 76.2(2) . . ?
O18 Zr1 O17 116.4(2) . . ?
O30 Zr1 Zr6 76.25(15) . . ?
O30 Zr1 Zr3 112.40(15) . . ?
O30 Zr1 Zr2 110.32(15) . . ?
O30 Zr1 Zr5 166.01(15) . . ?
O30 Zr1 O1 142.6(2) . . ?
O30 Zr1 O6 73.6(2) . . ?
O30 Zr1 O2 117.5(2) . . ?
O32 Zr1 Zr6 82.98(14) . . ?
O32 Zr1 Zr3 82.95(14) . . ?
O32 Zr1 Zr2 32.12(14) . . ?
O32 Zr1 Zr5 31.85(14) . . ?
O32 Zr1 O1 70.1(2) . . ?
O32 Zr1 O6 70.16(19) . . ?
O32 Zr1 O18 145.7(2) . . ?
O32 Zr1 O30 141.7(2) . . ?
O32 Zr1 O2 85.3(2) . . ?
O32 Zr1 O17 84.5(2) . . ?
O32 Zr1 O21 92.4(2) . . ?
O2 Zr1 Zr6 166.27(15) . . ?
O2 Zr1 Zr3 111.61(15) . . ?
O2 Zr1 Zr2 111.68(16) . . ?
O2 Zr1 Zr5 76.46(15) . . ?
O2 Zr1 O1 74.6(2) . . ?
O2 Zr1 O6 141.7(2) . . ?
O17 Zr1 Zr6 112.65(15) . . ?
O17 Zr1 Zr3 166.07(16) . . ?
O17 Zr1 Zr2 76.03(16) . . ?
O17 Zr1 Zr5 110.45(16) . . ?
O17 Zr1 O1 140.1(2) . . ?
O17 Zr1 O6 75.5(2) . . ?
O17 Zr1 O30 74.6(2) . . ?
O17 Zr1 O2 73.1(2) . . ?
O21 Zr1 Zr6 31.43(14) . . ?
O21 Zr1 Zr3 31.66(14) . . ?
O21 Zr1 Zr2 82.21(15) . . ?
O21 Zr1 Zr5 82.14(15) . . ?
O21 Zr1 O1 69.8(2) . . ?
O21 Zr1 O6 69.46(19) . . ?
O21 Zr1 O18 85.6(2) . . ?
O21 Zr1 O30 86.4(2) . . ?
O21 Zr1 O2 142.8(2) . . ?
O21 Zr1 O17 143.7(2) . . ?
Zr6 Zr4 Zr3 60.170(18) . . ?
Zr6 Zr4 Zr2 60.078(18) . . ?
Zr6 Zr4 Zr5 90.10(2) . . ?
Zr3 Zr4 Zr2 89.95(2) . . ?
Zr3 Zr4 Zr5 59.884(19) . . ?
Zr5 Zr4 Zr2 59.922(18) . . ?
O4 Zr4 Zr6 31.88(16) . . ?
O4 Zr4 Zr3 82.63(15) . . ?
O4 Zr4 Zr2 31.61(15) . . ?
O4 Zr4 Zr5 82.41(14) . . ?
O4 Zr4 O8 92.4(2) . . ?
O4 Zr4 O14 69.5(2) . . ?
O4 Zr4 O22 85.2(2) . . ?
O4 Zr4 O24 69.9(2) . . ?
O4 Zr4 O9 85.3(2) . . ?
O4 Zr4 O23 143.6(2) . . ?
O4 Zr4 O29 142.0(2) . . ?
O8 Zr4 Zr6 82.96(14) . . ?
O8 Zr4 Zr3 31.88(15) . . ?
O8 Zr4 Zr2 82.58(14) . . ?
O8 Zr4 Zr5 31.60(15) . . ?
O8 Zr4 O14 69.1(2) . . ?
O8 Zr4 O22 142.2(2) . . ?
O8 Zr4 O24 69.6(2) . . ?
O8 Zr4 O9 144.2(2) . . ?
O8 Zr4 O23 86.9(2) . . ?
O8 Zr4 O29 85.7(2) . . ?
O14 Zr4 Zr6 94.43(13) . . ?
O14 Zr4 Zr3 93.95(14) . . ?
O14 Zr4 Zr2 38.08(13) . . ?
O14 Zr4 Zr5 37.64(14) . . ?
O22 Zr4 Zr6 111.16(16) . . ?
O22 Zr4 Zr3 165.73(15) . . ?
O22 Zr4 Zr2 75.78(15) . . ?
O22 Zr4 Zr5 111.17(17) . . ?
O22 Zr4 O14 74.8(2) . . ?
O22 Zr4 O24 141.8(2) . . ?
O22 Zr4 O9 73.3(2) . . ?
O22 Zr4 O23 116.5(2) . . ?
O22 Zr4 O29 74.0(2) . . ?
O24 Zr4 Zr6 38.18(13) . . ?
O24 Zr4 Zr3 37.84(13) . . ?
O24 Zr4 Zr2 94.43(13) . . ?
O24 Zr4 Zr5 94.13(13) . . ?
O24 Zr4 O14 119.26(19) . . ?
O9 Zr4 Zr6 76.35(15) . . ?
O9 Zr4 Zr3 112.81(16) . . ?
O9 Zr4 Zr2 110.69(16) . . ?
O9 Zr4 Zr5 166.38(15) . . ?
O9 Zr4 O14 140.6(2) . . ?
O9 Zr4 O24 76.1(2) . . ?
O23 Zr4 Zr6 112.43(16) . . ?
O23 Zr4 Zr3 77.77(16) . . ?
O23 Zr4 Zr2 167.71(16) . . ?
O23 Zr4 Zr5 112.53(16) . . ?
O23 Zr4 O14 141.6(2) . . ?
O23 Zr4 O24 75.9(2) . . ?
O23 Zr4 O9 74.8(2) . . ?
O29 Zr4 Zr6 166.38(15) . . ?
O29 Zr4 Zr3 111.90(17) . . ?
O29 Zr4 Zr2 111.04(17) . . ?
O29 Zr4 Zr5 76.30(15) . . ?
O29 Zr4 O14 74.5(2) . . ?
O29 Zr4 O24 141.9(2) . . ?
O29 Zr4 O9 117.2(2) . . ?
O29 Zr4 O23 74.3(2) . . ?
Zr4 Zr6 Zr1 90.05(2) . . ?
Zr4 Zr6 Zr3 60.108(18) . . ?
Zr4 Zr6 Zr2 60.305(18) . . ?
Zr3 Zr6 Zr1 59.967(17) . . ?
Zr3 Zr6 Zr2 90.04(2) . . ?
Zr2 Zr6 Zr1 59.731(18) . . ?
O4 Zr6 Zr1 82.35(14) . . ?
O4 Zr6 Zr4 31.74(14) . . ?
O4 Zr6 Zr3 82.47(14) . . ?
O4 Zr6 Zr2 31.94(14) . . ?
O4 Zr6 O6 69.69(19) . . ?
O4 Zr6 O10 88.2(2) . . ?
O4 Zr6 O16 141.8(2) . . ?
O4 Zr6 O20 144.3(2) . . ?
O4 Zr6 O24 69.7(2) . . ?
O4 Zr6 O19 84.6(2) . . ?
O4 Zr6 O21 91.6(2) . . ?
O6 Zr6 Zr1 38.51(13) . . ?
O6 Zr6 Zr4 94.83(13) . . ?
O6 Zr6 Zr3 94.97(13) . . ?
O6 Zr6 Zr2 37.88(13) . . ?
O10 Zr6 Zr1 167.01(15) . . ?
O10 Zr6 Zr4 77.28(15) . . ?
O10 Zr6 Zr3 110.10(15) . . ?
O10 Zr6 Zr2 114.65(17) . . ?
O10 Zr6 O6 144.2(2) . . ?
O10 Zr6 O24 74.1(2) . . ?
O16 Zr6 Zr1 76.63(16) . . ?
O16 Zr6 Zr4 166.63(16) . . ?
O16 Zr6 Zr3 112.61(15) . . ?
O16 Zr6 Zr2 110.53(16) . . ?
O16 Zr6 O6 74.0(2) . . ?
O16 Zr6 O10 116.1(2) . . ?
O16 Zr6 O20 73.4(2) . . ?
O16 Zr6 O24 142.7(2) . . ?
O16 Zr6 O19 75.9(2) . . ?
O20 Zr6 Zr1 108.26(16) . . ?
O20 Zr6 Zr4 112.75(16) . . ?
O20 Zr6 Zr3 74.71(16) . . ?
O20 Zr6 Zr2 164.38(16) . . ?
O20 Zr6 O6 138.4(2) . . ?
O20 Zr6 O10 74.8(2) . . ?
O20 Zr6 O24 75.5(2) . . ?
O20 Zr6 O19 118.4(2) . . ?
O24 Zr6 Zr1 94.16(13) . . ?
O24 Zr6 Zr4 38.11(14) . . ?
O24 Zr6 Zr3 37.82(13) . . ?
O24 Zr6 Zr2 94.58(14) . . ?
O24 Zr6 O6 120.04(19) . . ?
O19 Zr6 Zr1 114.61(16) . . ?
O19 Zr6 Zr4 109.27(16) . . ?
O19 Zr6 Zr3 166.55(16) . . ?
O19 Zr6 Zr2 76.99(16) . . ?
O19 Zr6 O6 77.0(2) . . ?
O19 Zr6 O10 73.0(2) . . ?
O19 Zr6 O24 138.5(2) . . ?
O21 Zr6 Zr1 31.20(14) . . ?
O21 Zr6 Zr4 82.46(15) . . ?
O21 Zr6 Zr3 31.96(14) . . ?
O21 Zr6 Zr2 81.81(15) . . ?
O21 Zr6 O6 69.56(19) . . ?
O21 Zr6 O10 141.3(2) . . ?
O21 Zr6 O16 86.6(2) . . ?
O21 Zr6 O20 83.4(2) . . ?
O21 Zr6 O24 69.57(19) . . ?
O21 Zr6 O19 145.5(2) . . ?
Zr4 Zr3 Zr1 89.95(2) . . ?
Zr4 Zr3 Zr6 59.722(18) . . ?
Zr6 Zr3 Zr1 60.179(17) . . ?
Zr5 Zr3 Zr1 59.895(18) . . ?
Zr5 Zr3 Zr4 60.137(19) . . ?
Zr5 Zr3 Zr6 89.99(2) . . ?
O1 Zr3 Zr1 38.07(13) . . ?
O1 Zr3 Zr4 94.95(14) . . ?
O1 Zr3 Zr6 94.79(13) . . ?
O1 Zr3 Zr5 38.40(14) . . ?
O8 Zr3 Zr1 82.55(14) . . ?
O8 Zr3 Zr4 32.22(14) . . ?
O8 Zr3 Zr6 82.81(13) . . ?
O8 Zr3 Zr5 31.57(14) . . ?
O8 Zr3 O1 69.9(2) . . ?
O8 Zr3 O24 69.9(2) . . ?
O8 Zr3 O28 144.6(2) . . ?
O8 Zr3 O21 91.9(2) . . ?
O8 Zr3 O13 83.2(2) . . ?
O8 Zr3 O7 141.9(2) . . ?
O8 Zr3 O15 87.0(2) . . ?
O24 Zr3 Zr1 94.40(13) . . ?
O24 Zr3 Zr4 37.81(14) . . ?
O24 Zr3 Zr6 37.86(13) . . ?
O24 Zr3 Zr5 94.35(14) . . ?
O24 Zr3 O1 120.0(2) . . ?
O28 Zr3 Zr1 75.64(15) . . ?
O28 Zr3 Zr4 165.23(15) . . ?
O28 Zr3 Zr6 108.93(15) . . ?
O28 Zr3 Zr5 113.35(16) . . ?
O28 Zr3 O1 75.8(2) . . ?
O28 Zr3 O24 138.5(2) . . ?
O28 Zr3 O13 119.0(2) . . ?
O28 Zr3 O15 75.4(2) . . ?
O21 Zr3 Zr1 31.42(14) . . ?
O21 Zr3 Zr4 82.09(15) . . ?
O21 Zr3 Zr6 31.94(14) . . ?
O21 Zr3 Zr5 81.94(15) . . ?
O21 Zr3 O1 69.34(19) . . ?
O21 Zr3 O24 69.59(19) . . ?
O21 Zr3 O28 83.8(2) . . ?
O21 Zr3 O13 145.1(2) . . ?
O21 Zr3 O7 88.6(2) . . ?
O21 Zr3 O15 141.5(2) . . ?
O13 Zr3 Zr1 165.06(19) . . ?
O13 Zr3 Zr4 75.52(17) . . ?
O13 Zr3 Zr6 113.33(17) . . ?
O13 Zr3 Zr5 108.5(2) . . ?
O13 Zr3 O1 138.3(2) . . ?
O13 Zr3 O24 76.3(2) . . ?
O7 Zr3 Zr1 114.21(18) . . ?
O7 Zr3 Zr4 110.68(17) . . ?
O7 Zr3 Zr6 77.74(16) . . ?
O7 Zr3 Zr5 167.55(16) . . ?
O7 Zr3 O1 143.7(2) . . ?
O7 Zr3 O24 74.7(2) . . ?
O7 Zr3 O28 73.3(2) . . ?
O7 Zr3 O13 75.1(3) . . ?
O7 Zr3 O15 115.1(2) . . ?
O15 Zr3 Zr1 110.76(16) . . ?
O15 Zr3 Zr4 113.63(18) . . ?
O15 Zr3 Zr6 167.12(17) . . ?
O15 Zr3 Zr5 77.24(17) . . ?
O15 Zr3 O1 74.2(2) . . ?
O15 Zr3 O24 143.4(2) . . ?
O15 Zr3 O13 73.0(2) . . ?
Zr1 Zr2 Zr4 89.98(2) . . ?
Zr1 Zr2 Zr6 60.290(18) . . ?
Zr1 Zr2 Zr5 59.942(18) . . ?
Zr6 Zr2 Zr4 59.617(18) . . ?
Zr6 Zr2 Zr5 89.86(2) . . ?
Zr5 Zr2 Zr4 59.967(18) . . ?
O4 Zr2 Zr1 82.70(15) . . ?
O4 Zr2 Zr4 31.27(14) . . ?
O4 Zr2 Zr6 31.73(15) . . ?
O4 Zr2 Zr5 82.20(14) . . ?
O4 Zr2 O6 69.8(2) . . ?
O4 Zr2 O12 141.3(2) . . ?
O4 Zr2 O14 69.5(2) . . ?
O4 Zr2 O26 87.0(2) . . ?
O4 Zr2 O32 92.5(2) . . ?
O4 Zr2 O3 145.9(2) . . ?
O4 Zr2 O31 84.1(2) . . ?
O6 Zr2 Zr1 38.82(13) . . ?
O6 Zr2 Zr4 94.47(13) . . ?
O6 Zr2 Zr6 38.20(13) . . ?
O6 Zr2 Zr5 95.06(13) . . ?
O6 Zr2 O14 120.03(19) . . ?
O12 Zr2 Zr1 77.28(16) . . ?
O12 Zr2 Zr4 166.95(16) . . ?
O12 Zr2 Zr6 110.42(17) . . ?
O12 Zr2 Zr5 114.32(16) . . ?
O12 Zr2 O6 73.8(2) . . ?
O12 Zr2 O14 144.0(2) . . ?
O12 Zr2 O3 72.5(2) . . ?
O12 Zr2 O31 75.2(2) . . ?
O14 Zr2 Zr1 94.05(14) . . ?
O14 Zr2 Zr4 38.43(14) . . ?
O14 Zr2 Zr6 94.30(14) . . ?
O14 Zr2 Zr5 37.56(14) . . ?
O26 Zr2 Zr1 166.04(15) . . ?
O26 Zr2 Zr4 76.40(15) . . ?
O26 Zr2 Zr6 113.52(17) . . ?
O26 Zr2 Zr5 109.34(15) . . ?
O26 Zr2 O6 143.8(2) . . ?
O26 Zr2 O12 116.5(2) . . ?
O26 Zr2 O14 73.4(2) . . ?
O26 Zr2 O3 75.8(2) . . ?
O26 Zr2 O31 73.0(2) . . ?
O32 Zr2 Zr1 31.60(14) . . ?
O32 Zr2 Zr4 82.97(14) . . ?
O32 Zr2 Zr6 82.88(15) . . ?
O32 Zr2 Zr5 32.05(14) . . ?
O32 Zr2 O6 70.30(19) . . ?
O32 Zr2 O12 87.5(2) . . ?
O32 Zr2 O14 69.5(2) . . ?
O32 Zr2 O26 140.4(2) . . ?
O32 Zr2 O3 83.1(2) . . ?
O32 Zr2 O31 146.4(2) . . ?
O3 Zr2 Zr1 108.01(17) . . ?
O3 Zr2 Zr4 114.92(15) . . ?
O3 Zr2 Zr6 165.55(16) . . ?
O3 Zr2 Zr5 76.32(15) . . ?
O3 Zr2 O6 137.6(2) . . ?
O3 Zr2 O14 77.4(2) . . ?
O3 Zr2 O31 117.3(2) . . ?
O31 Zr2 Zr1 115.12(16) . . ?
O31 Zr2 Zr4 108.42(16) . . ?
O31 Zr2 Zr6 76.75(16) . . ?
O31 Zr2 Zr5 165.92(17) . . ?
O31 Zr2 O6 77.2(2) . . ?
O31 Zr2 O14 137.9(2) . . ?
Zr1 Zr5 Zr4 90.03(2) . . ?
Zr1 Zr5 Zr3 60.187(18) . . ?
Zr1 Zr5 Zr2 59.886(18) . . ?
Zr3 Zr5 Zr4 59.979(19) . . ?
Zr3 Zr5 Zr2 90.11(2) . . ?
Zr2 Zr5 Zr4 60.111(18) . . ?
O1 Zr5 Zr1 38.25(13) . . ?
O1 Zr5 Zr4 94.89(14) . . ?
O1 Zr5 Zr3 38.50(14) . . ?
O1 Zr5 Zr2 94.70(13) . . ?
O8 Zr5 Zr1 82.88(14) . . ?
O8 Zr5 Zr4 32.01(15) . . ?
O8 Zr5 Zr3 31.65(15) . . ?
O8 Zr5 Zr2 83.06(13) . . ?
O8 Zr5 O1 70.0(2) . . ?
O8 Zr5 O14 70.3(2) . . ?
O8 Zr5 O32 93.2(2) . . ?
O8 Zr5 O5 85.5(2) . . ?
O8 Zr5 O11 141.5(2) . . ?
O8 Zr5 O25 84.8(2) . . ?
O8 Zr5 O27 144.8(2) . . ?
O14 Zr5 Zr1 94.38(13) . . ?
O14 Zr5 Zr4 38.41(14) . . ?
O14 Zr5 Zr3 94.74(14) . . ?
O14 Zr5 Zr2 37.98(13) . . ?
O14 Zr5 O1 120.3(2) . . ?
O32 Zr5 Zr1 31.45(15) . . ?
O32 Zr5 Zr4 83.19(14) . . ?
O32 Zr5 Zr3 82.90(15) . . ?
O32 Zr5 Zr2 32.17(15) . . ?
O32 Zr5 O1 69.6(2) . . ?
O32 Zr5 O14 70.0(2) . . ?
O32 Zr5 O5 142.9(2) . . ?
O32 Zr5 O11 86.2(2) . . ?
O32 Zr5 O25 142.7(2) . . ?
O32 Zr5 O27 84.9(2) . . ?
O5 Zr5 Zr1 166.26(16) . . ?
O5 Zr5 Zr4 76.23(16) . . ?
O5 Zr5 Zr3 111.56(17) . . ?
O5 Zr5 Zr2 111.44(16) . . ?
O5 Zr5 O1 141.8(2) . . ?
O5 Zr5 O14 74.7(2) . . ?
O5 Zr5 O11 117.0(2) . . ?
O5 Zr5 O25 74.2(2) . . ?
O5 Zr5 O27 75.7(3) . . ?
O11 Zr5 Zr1 76.71(16) . . ?
O11 Zr5 Zr4 166.64(16) . . ?
O11 Zr5 Zr3 110.67(18) . . ?
O11 Zr5 Zr2 112.91(16) . . ?
O11 Zr5 O1 73.7(2) . . ?
O11 Zr5 O14 142.8(2) . . ?
O11 Zr5 O25 73.3(2) . . ?
O25 Zr5 Zr1 111.87(17) . . ?
O25 Zr5 Zr4 110.98(17) . . ?
O25 Zr5 Zr3 75.98(17) . . ?
O25 Zr5 Zr2 166.09(17) . . ?
O25 Zr5 O1 74.8(2) . . ?
O25 Zr5 O14 141.3(2) . . ?
O27 Zr5 Zr1 110.34(17) . . ?
O27 Zr5 Zr4 113.31(18) . . ?
O27 Zr5 Zr3 166.74(16) . . ?
O27 Zr5 Zr2 76.76(16) . . ?
O27 Zr5 O1 139.5(2) . . ?
O27 Zr5 O14 76.1(2) . . ?
O27 Zr5 O11 73.6(3) . . ?
O27 Zr5 O25 117.2(2) . . ?
O10 P1 H1 107.2 . . ?
O10 P1 O9 117.2(3) . . ?
O10 P1 C14 109.3(4) . . ?
O9 P1 H1 107.2 . . ?
O9 P1 C14 108.4(4) . . ?
C14 P1 H1 107.2 . . ?
O22 P4 H4 107.8 . . ?
O22 P4 O26 114.2(3) . . ?
O22 P4 C2 110.4(4) . . ?
O26 P4 H4 107.9 . . ?
O26 P4 C2 108.4(4) . . ?
C2 P4 H4 108.0 . . ?
O12 P6 H6 107.2 . . ?
O12 P6 C3 108.7(4) . . ?
O17 P6 H6 107.2 . . ?
O17 P6 O12 116.4(3) . . ?
O17 P6 C3 109.7(4) . . ?
C3 P6 H6 107.2 . . ?
O18 P8 H8 107.2 . . ?
O18 P8 C32 108.7(4) . . ?
O28 P8 H8 107.2 . . ?
O28 P8 O18 117.3(3) . . ?
O28 P8 C32 108.7(4) . . ?
C32 P8 H8 107.3 . . ?
O23 P10 H10 106.8 . . ?
O23 P10 C4 110.5(4) . . ?
O13 P10 H10 106.8 . . ?
O13 P10 O23 117.0(3) . . ?
O13 P10 C4 108.6(4) . . ?
C4 P10 H10 106.7 . . ?
O16 P12 H12 107.4 . . ?
O16 P12 C6 109.1(4) . . ?
O30 P12 H12 107.4 . . ?
O30 P12 O16 116.4(3) . . ?
O30 P12 C6 108.7(4) . . ?
C6 P12 H12 107.5 . . ?
O19 P3 H3 106.4 . . ?
O19 P3 C18 109.3(4) . . ?
O31 P3 H3 106.5 . . ?
O31 P3 O19 117.6(3) . . ?
O31 P3 C18 109.9(4) . . ?
C18 P3 H3 106.4 . . ?
O3 P7 H7 106.8 . . ?
O3 P7 C16 109.9(5) . . ?
O27 P7 H7 106.7 . . ?
O27 P7 O3 117.4(4) . . ?
O27 P7 C16 108.5(5) . . ?
C16 P7 H7 106.9 . . ?
O20 P2 H2 107.8 . . ?
O20 P2 C30 108.5(4) . . ?
O7 P2 H2 107.8 . . ?
O7 P2 O20 116.1(4) . . ?
O7 P2 C30 108.5(4) . . ?
C30 P2 H2 107.8 . . ?
O2 P9 H9 107.1 . . ?
O2 P9 C41 109.8(5) . . ?
O11 P9 H9 107.1 . . ?
O11 P9 O2 115.9(4) . . ?
O11 P9 C41 109.5(4) . . ?
C41 P9 H9 107.1 . . ?
O5 P5 H5 107.7 . . ?
O5 P5 O29 116.2(3) . . ?
O5 P5 C72 108.7(4) . . ?
O29 P5 H5 107.7 . . ?
O29 P5 C72 108.7(4) . . ?
C72 P5 H5 107.6 . . ?
O25 P11 H11 107.3 . . ?
O25 P11 C12 109.0(5) . . ?
O15 P11 H11 107.3 . . ?
O15 P11 O25 116.4(3) . . ?
O15 P11 C12 109.2(5) . . ?
C12 P11 H11 107.3 . . ?
Zr1 O1 Zr3 103.7(2) . . ?
Zr1 O1 Zr5 103.4(2) . . ?
Zr1 O1 H1A 115.0 . . ?
Zr3 O1 H1A 115.0 . . ?
Zr5 O1 Zr3 103.1(2) . . ?
Zr5 O1 H1A 115.0 . . ?
Zr4 O4 Zr6 116.4(2) . . ?
Zr4 O4 Zr2 117.1(3) . . ?
Zr6 O4 Zr2 116.3(2) . . ?
Zr1 O6 H6A 115.0 . . ?
Zr6 O6 Zr1 103.3(2) . . ?
Zr6 O6 H6A 115.0 . . ?
Zr2 O6 Zr1 103.0(2) . . ?
Zr2 O6 Zr6 103.9(2) . . ?
Zr2 O6 H6A 115.0 . . ?
Zr3 O8 Zr4 115.9(2) . . ?
Zr5 O8 Zr4 116.4(3) . . ?
Zr5 O8 Zr3 116.8(2) . . ?
P1 O10 Zr6 129.4(4) . . ?
P6 O12 Zr2 127.9(3) . . ?
Zr4 O14 H14 114.5 . . ?
Zr2 O14 Zr4 103.5(2) . . ?
Zr2 O14 H14 114.5 . . ?
Zr5 O14 Zr4 104.0(2) . . ?
Zr5 O14 Zr2 104.5(2) . . ?
Zr5 O14 H14 114.5 . . ?
P12 O16 Zr6 127.0(3) . . ?
P8 O18 Zr1 131.6(3) . . ?
P2 O20 Zr6 136.6(4) . . ?
P4 O22 Zr4 130.0(3) . . ?
Zr4 O24 Zr6 103.7(2) . . ?
Zr4 O24 Zr3 104.3(2) . . ?
Zr4 O24 H24 114.4 . . ?
Zr6 O24 H24 114.4 . . ?
Zr3 O24 Zr6 104.3(2) . . ?
Zr3 O24 H24 114.4 . . ?
P4 O26 Zr2 127.9(3) . . ?
P8 O28 Zr3 134.4(4) . . ?
P12 O30 Zr1 126.4(3) . . ?
Zr1 O32 Zr2 116.3(2) . . ?
Zr1 O32 Zr5 116.7(2) . . ?
Zr5 O32 Zr2 115.8(2) . . ?
P9 O2 Zr1 128.5(3) . . ?
P6 O17 Zr1 130.9(3) . . ?
P1 O9 Zr4 132.3(3) . . ?
P3 O19 Zr6 131.7(3) . . ?
P5 O5 Zr5 130.9(4) . . ?
Zr1 O21 Zr6 117.4(2) . . ?
Zr1 O21 Zr3 116.9(2) . . ?
Zr6 O21 Zr3 116.1(2) . . ?
P9 O11 Zr5 128.2(3) . . ?
P10 O23 Zr4 132.5(3) . . ?
P7 O3 Zr2 134.5(4) . . ?
P11 O25 Zr5 128.6(4) . . ?
P10 O13 Zr3 136.4(4) . . ?
P7 O27 Zr5 134.2(4) . . ?
P2 O7 Zr3 132.3(4) . . ?
P5 O29 Zr4 130.7(4) . . ?
P11 O15 Zr3 126.4(4) . . ?
P3 O31 Zr2 131.9(3) . . ?
C46 C6 P12 120.2(8) . . ?
C66 C6 P12 120.2(9) . . ?
C66 C6 C46 119.5(10) . . ?
C76 C3 P6 119.8(8) . . ?
C58 C3 P6 121.7(8) . . ?
C58 C3 C76 118.5(9) . . ?
C1 C4 P10 121.4(8) . . ?
C38 C4 P10 118.5(8) . . ?
C38 C4 C1 120.0(10) . . ?
C42 C2 P4 120.7(8) . . ?
C44 C2 P4 120.0(8) . . ?
C44 C2 C42 119.2(10) . . ?
C4 C1 H1B 120.3 . . ?
C4 C1 C34 119.4(11) . . ?
C34 C1 H1B 120.3 . . ?
C3 C76 H76 119.8 . . ?
C3 C76 C64 120.3(12) . . ?
C64 C76 H76 119.8 . . ?
C36 C14 P1 121.0(7) . . ?
C54 C14 P1 121.3(7) . . ?
C54 C14 C36 117.6(9) . . ?
C60 C16 P7 124.0(11) . . ?
C60 C16 C53 116.1(13) . . ?
C53 C16 P7 119.8(9) . . ?
C20 C18 P3 118.5(5) . . ?
C20 C18 C28 120.0 . . ?
C28 C18 P3 121.4(5) . . ?
C18 C20 H20 120.0 . . ?
C18 C20 C22 120.0 . . ?
C22 C20 H20 120.0 . . ?
C20 C22 H22 120.0 . . ?
C20 C22 C24 120.0 . . ?
C24 C22 H22 120.0 . . ?
C22 C24 H24A 120.0 . . ?
C26 C24 C22 120.0 . . ?
C26 C24 H24A 120.0 . . ?
C24 C26 H26 120.0 . . ?
C24 C26 C28 120.0 . . ?
C28 C26 H26 120.0 . . ?
C18 C28 H28 120.0 . . ?
C26 C28 C18 120.0 . . ?
C26 C28 H28 120.0 . . ?
C52 C30 P2 118.3(8) . . ?
C56 C30 P2 121.4(9) . . ?
C56 C30 C52 120.2(11) . . ?
C70 C32 P8 120.9(8) . . ?
C70 C32 C25 118.1(10) . . ?
C25 C32 P8 121.0(7) . . ?
C1 C34 H34 119.9 . . ?
C48 C34 C1 120.1(12) . . ?
C48 C34 H34 119.9 . . ?
C14 C36 H36 119.7 . . ?
C62 C36 C14 120.7(10) . . ?
C62 C36 H36 119.7 . . ?
C4 C38 H38 120.1 . . ?
C4 C38 C59 119.7(12) . . ?
C59 C38 H38 120.1 . . ?
C64 C40 H40 120.8 . . ?
C10 C40 H40 120.8 . . ?
C10 C40 C64 118.5(12) . . ?
C2 C42 H42 119.8 . . ?
C2 C42 C63 120.4(12) . . ?
C63 C42 H42 119.8 . . ?
C2 C44 H44 119.8 . . ?
C2 C44 C47 120.3(11) . . ?
C47 C44 H44 119.8 . . ?
C6 C46 H46 119.1 . . ?
C6 C46 C61 121.8(13) . . ?
C61 C46 H46 119.1 . . ?
C34 C48 H48 119.3 . . ?
C34 C48 C59 121.4(12) . . ?
C59 C48 H48 119.3 . . ?
C54 C50 H50 119.6 . . ?
C54 C50 C68 120.8(10) . . ?
C68 C50 H50 119.6 . . ?
C30 C52 H52 119.7 . . ?
C51 C52 C30 120.6(12) . . ?
C51 C52 H52 119.7 . . ?
C14 C54 H54 119.4 . . ?
C50 C54 C14 121.3(10) . . ?
C50 C54 H54 119.4 . . ?
C30 C56 H56 119.3 . . ?
C30 C56 C9 121.4(13) . . ?
C9 C56 H56 119.3 . . ?
C3 C58 H58 120.8 . . ?
C3 C58 C10 118.3(13) . . ?
C10 C58 H58 120.8 . . ?
C16 C60 H60 118.9 . . ?
C57 C60 C16 122.3(15) . . ?
C57 C60 H60 118.9 . . ?
C36 C62 H62 119.7 . . ?
C68 C62 C36 120.5(11) . . ?
C68 C62 H62 119.7 . . ?
C76 C64 H64 119.7 . . ?
C40 C64 C76 120.6(12) . . ?
C40 C64 H64 119.7 . . ?
C6 C66 H66 118.8 . . ?
C65 C66 C6 122.5(14) . . ?
C65 C66 H66 118.8 . . ?
C50 C68 H68 120.5 . . ?
C62 C68 C50 119.0(11) . . ?
C62 C68 H68 120.5 . . ?
C32 C70 H70 120.0 . . ?
C32 C70 C13 120.0(10) . . ?
C13 C70 H70 120.0 . . ?
C74 C72 P5 122.0(5) . . ?
C74 C72 C7 120.0 . . ?
C7 C72 P5 118.0(5) . . ?
C72 C74 H74 120.0 . . ?
C75 C74 C72 120.0 . . ?
C75 C74 H74 120.0 . . ?
C74 C75 H75 120.0 . . ?
C74 C75 C19 120.0 . . ?
C19 C75 H75 120.0 . . ?
C75 C19 H19 120.0 . . ?
C39 C19 C75 120.0 . . ?
C39 C19 H19 120.0 . . ?
C19 C39 H39 120.0 . . ?
C19 C39 C7 120.0 . . ?
C7 C39 H39 120.0 . . ?
C72 C7 H7A 120.0 . . ?
C39 C7 C72 120.0 . . ?
C39 C7 H7A 120.0 . . ?
C21 C41 P9 120.0(6) . . ?
C21 C41 C23 120.0 . . ?
C23 C41 P9 119.9(6) . . ?
C41 C21 H21 120.0 . . ?
C43 C21 C41 120.0 . . ?
C43 C21 H21 120.0 . . ?
C21 C43 H43 120.0 . . ?
C21 C43 C8 120.0 . . ?
C8 C43 H43 120.0 . . ?
C43 C8 H8A 120.0 . . ?
C43 C8 C45 120.0 . . ?
C45 C8 H8A 120.0 . . ?
C8 C45 H45 120.0 . . ?
C23 C45 C8 120.0 . . ?
C23 C45 H45 120.0 . . ?
C41 C23 H23 120.0 . . ?
C45 C23 C41 120.0 . . ?
C45 C23 H23 120.0 . . ?
C44 C47 H47 120.1 . . ?
C27 C47 C44 119.8(13) . . ?
C27 C47 H47 120.1 . . ?
C49 C12 P11 120.2(9) . . ?
C49 C12 C55 120.2(11) . . ?
C55 C12 P11 119.6(9) . . ?
C12 C49 H49 119.5 . . ?
C12 C49 C31 121.0(15) . . ?
C31 C49 H49 119.5 . . ?
C32 C25 H25 120.2 . . ?
C33 C25 C32 119.6(11) . . ?
C33 C25 H25 120.2 . . ?
C52 C51 H51 120.7 . . ?
C52 C51 C15 118.7(13) . . ?
C15 C51 H51 120.7 . . ?
C70 C13 H13 120.1 . . ?
C69 C13 C70 119.9(10) . . ?
C69 C13 H13 120.1 . . ?
C16 C53 H53 118.7 . . ?
C16 C53 C71 122.6(14) . . ?
C71 C53 H53 118.7 . . ?
C47 C27 H27 119.6 . . ?
C47 C27 C63 120.8(13) . . ?
C63 C27 H27 119.6 . . ?
C12 C55 H55 121.4 . . ?
C12 C55 C17 117.3(15) . . ?
C17 C55 H55 121.4 . . ?
C56 C9 H9A 120.8 . . ?
C56 C9 C15 118.4(14) . . ?
C15 C9 H9A 120.8 . . ?
C60 C57 H57 120.3 . . ?
C35 C57 C60 119.4(14) . . ?
C35 C57 H57 120.3 . . ?
C31 C29 H29 119.3 . . ?
C17 C29 H29 119.3 . . ?
C17 C29 C31 121.5(13) . . ?
C38 C59 H59 120.4 . . ?
C48 C59 C38 119.1(14) . . ?
C48 C59 H59 120.4 . . ?
C51 C15 C9 120.6(13) . . ?
C51 C15 H15 119.7 . . ?
C9 C15 H15 119.7 . . ?
C46 C61 H61 121.4 . . ?
C46 C61 C67 117.3(15) . . ?
C67 C61 H61 121.4 . . ?
C49 C31 H31 121.3 . . ?
C29 C31 C49 117.3(15) . . ?
C29 C31 H31 121.3 . . ?
C42 C63 H63 120.3 . . ?
C27 C63 C42 119.3(13) . . ?
C27 C63 H63 120.3 . . ?
C40 C10 C58 123.7(15) . . ?
C40 C10 H10A 118.1 . . ?
C58 C10 H10A 118.1 . . ?
C66 C65 H65 121.6 . . ?
C66 C65 C67 116.9(14) . . ?
C67 C65 H65 121.6 . . ?
C25 C33 H33 119.1 . . ?
C25 C33 C69 121.9(13) . . ?
C69 C33 H33 119.1 . . ?
C61 C67 C65 121.7(13) . . ?
C61 C67 H67 119.2 . . ?
C65 C67 H67 119.2 . . ?
C55 C17 H17 118.7 . . ?
C29 C17 C55 122.6(16) . . ?
C29 C17 H17 118.7 . . ?
C13 C69 C33 119.9(12) . . ?
C13 C69 H69 120.1 . . ?
C33 C69 H69 120.1 . . ?
C57 C35 H35 118.4 . . ?
C57 C35 C71 123.3(16) . . ?
C71 C35 H35 118.4 . . ?
C53 C71 H71 122.1 . . ?
C35 C71 C53 115.9(17) . . ?
C35 C71 H71 122.1 . . ?
Cl1 C11 H11A 106.1 . . ?
Cl1 C11 H11B 106.1 . . ?
Cl4 C11 Cl1 125(4) . . ?
Cl4 C11 H11A 106.1 . . ?
Cl4 C11 H11B 106.1 . . ?
H11A C11 H11B 106.3 . . ?
Cl6 C73 Cl3 112(3) . . ?
Cl6 C73 H73A 109.3 . . ?
Cl6 C73 H73B 109.3 . . ?
Cl3 C73 H73A 109.3 . . ?
Cl3 C73 H73B 109.3 . . ?
H73A C73 H73B 108.0 . . ?
Cl2 C37 Cl5 115(4) . . ?
Cl2 C37 H37A 108.4 . . ?
Cl2 C37 H37B 108.4 . . ?
Cl5 C37 H37A 108.4 . . ?
Cl5 C37 H37B 108.4 . . ?
H37A C37 H37B 107.5 . . ?

loop_
_geom_bond_atom_site_label_1
_geom_bond_atom_site_label_2
_geom_bond_distance
_geom_bond_site_symmetry_2
_geom_bond_publ_flag
Zr1 Zr6 3.5935(9) . ?
Zr1 Zr3 3.5859(9) . ?
Zr1 Zr2 3.5733(9) . ?
Zr1 Zr5 3.5753(9) . ?
Zr1 O1 2.276(5) . ?
Zr1 O6 2.299(5) . ?
Zr1 O18 2.213(6) . ?
Zr1 O30 2.218(5) . ?
Zr1 O32 2.088(6) . ?
Zr1 O2 2.234(5) . ?
Zr1 O17 2.215(5) . ?
Zr1 O21 2.096(5) . ?
Zr4 Zr6 3.5656(9) . ?
Zr4 Zr3 3.5796(10) . ?
Zr4 Zr2 3.5905(9) . ?
Zr4 Zr5 3.5852(9) . ?
Zr4 O4 2.094(5) . ?
Zr4 O8 2.121(5) . ?
Zr4 O14 2.295(6) . ?
Zr4 O22 2.202(6) . ?
Zr4 O24 2.265(6) . ?
Zr4 O9 2.217(6) . ?
Zr4 O23 2.209(6) . ?
Zr4 O29 2.208(5) . ?
Zr6 Zr3 3.5818(9) . ?
Zr6 Zr2 3.5823(10) . ?
Zr6 O4 2.102(6) . ?
Zr6 O6 2.283(5) . ?
Zr6 O10 2.222(6) . ?
Zr6 O16 2.192(5) . ?
Zr6 O20 2.197(6) . ?
Zr6 O24 2.269(5) . ?
Zr6 O19 2.209(5) . ?
Zr6 O21 2.110(5) . ?
Zr3 Zr5 3.5761(10) . ?
Zr3 O1 2.286(6) . ?
Zr3 O8 2.102(6) . ?
Zr3 O24 2.267(5) . ?
Zr3 O28 2.207(6) . ?
Zr3 O21 2.111(5) . ?
Zr3 O13 2.211(6) . ?
Zr3 O7 2.180(6) . ?
Zr3 O15 2.210(5) . ?
Zr2 Zr5 3.5836(9) . ?
Zr2 O4 2.114(5) . ?
Zr2 O6 2.266(5) . ?
Zr2 O12 2.196(6) . ?
Zr2 O14 2.277(5) . ?
Zr2 O26 2.189(6) . ?
Zr2 O32 2.119(5) . ?
Zr2 O3 2.201(6) . ?
Zr2 O31 2.208(5) . ?
Zr5 O1 2.281(6) . ?
Zr5 O8 2.097(5) . ?
Zr5 O14 2.256(5) . ?
Zr5 O32 2.112(5) . ?
Zr5 O5 2.211(6) . ?
Zr5 O11 2.215(6) . ?
Zr5 O25 2.224(6) . ?
Zr5 O27 2.214(6) . ?
P1 H1 0.9999 . ?
P1 O10 1.494(6) . ?
P1 O9 1.504(6) . ?
P1 C14 1.791(9) . ?
P4 H4 1.0001 . ?
P4 O22 1.510(6) . ?
P4 O26 1.512(6) . ?
P4 C2 1.767(10) . ?
P6 H6 1.0000 . ?
P6 O12 1.509(6) . ?
P6 O17 1.504(6) . ?
P6 C3 1.783(9) . ?
P8 H8 1.0000 . ?
P8 O18 1.500(6) . ?
P8 O28 1.497(6) . ?
P8 C32 1.800(10) . ?
P10 H10 1.0000 . ?
P10 O23 1.512(7) . ?
P10 O13 1.494(7) . ?
P10 C4 1.788(10) . ?
P12 H12 1.0001 . ?
P12 O16 1.506(6) . ?
P12 O30 1.506(6) . ?
P12 C6 1.796(9) . ?
P3 H3 1.0000 . ?
P3 O19 1.509(7) . ?
P3 O31 1.506(7) . ?
P3 C18 1.778(6) . ?
P7 H7 1.0001 . ?
P7 O3 1.507(6) . ?
P7 O27 1.486(7) . ?
P7 C16 1.742(14) . ?
P2 H2 1.0000 . ?
P2 O20 1.508(6) . ?
P2 O7 1.493(7) . ?
P2 C30 1.803(10) . ?
P9 H9 0.9999 . ?
P9 O2 1.503(6) . ?
P9 O11 1.498(6) . ?
P9 C41 1.784(7) . ?
P5 H5 0.9999 . ?
P5 O5 1.493(7) . ?
P5 O29 1.495(6) . ?
P5 C72 1.764(7) . ?
P11 H11 1.0000 . ?
P11 O25 1.504(7) . ?
P11 O15 1.497(7) . ?
P11 C12 1.800(10) . ?
O1 H1A 1.0000 . ?
O6 H6A 1.0000 . ?
O14 H14 1.0000 . ?
O24 H24 1.0000 . ?
C6 C46 1.364(16) . ?
C6 C66 1.360(15) . ?
C3 C76 1.372(14) . ?
C3 C58 1.366(16) . ?
C4 C1 1.380(14) . ?
C4 C38 1.375(15) . ?
C2 C42 1.374(15) . ?
C2 C44 1.373(15) . ?
C1 H1B 0.9500 . ?
C1 C34 1.411(17) . ?
C76 H76 0.9500 . ?
C76 C64 1.383(16) . ?
C14 C36 1.404(13) . ?
C14 C54 1.382(13) . ?
C16 C60 1.384(16) . ?
C16 C53 1.39(2) . ?
C18 C20 1.3900 . ?
C18 C28 1.3900 . ?
C20 H20 0.9500 . ?
C20 C22 1.3900 . ?
C22 H22 0.9500 . ?
C22 C24 1.3900 . ?
C24 H24A 0.9500 . ?
C24 C26 1.3900 . ?
C26 H26 0.9500 . ?
C26 C28 1.3900 . ?
C28 H28 0.9500 . ?
C30 C52 1.408(15) . ?
C30 C56 1.358(15) . ?
C32 C70 1.386(13) . ?
C32 C25 1.388(15) . ?
C34 H34 0.9500 . ?
C34 C48 1.35(2) . ?
C36 H36 0.9500 . ?
C36 C62 1.389(15) . ?
C38 H38 0.9500 . ?
C38 C59 1.417(18) . ?
C40 H40 0.9500 . ?
C40 C64 1.34(2) . ?
C40 C10 1.32(2) . ?
C42 H42 0.9500 . ?
C42 C63 1.399(18) . ?
C44 H44 0.9500 . ?
C44 C47 1.416(16) . ?
C46 H46 0.9500 . ?
C46 C61 1.371(16) . ?
C48 H48 0.9500 . ?
C48 C59 1.37(2) . ?
C50 H50 0.9500 . ?
C50 C54 1.366(15) . ?
C50 C68 1.395(16) . ?
C52 H52 0.9500 . ?
C52 C51 1.382(16) . ?
C54 H54 0.9500 . ?
C56 H56 0.9500 . ?
C56 C9 1.383(19) . ?
C58 H58 0.9500 . ?
C58 C10 1.377(18) . ?
C60 H60 0.9500 . ?
C60 C57 1.373(19) . ?
C62 H62 0.9500 . ?
C62 C68 1.361(17) . ?
C64 H64 0.9500 . ?
C66 H66 0.9500 . ?
C66 C65 1.357(17) . ?
C68 H68 0.9500 . ?
C70 H70 0.9500 . ?
C70 C13 1.401(15) . ?
C72 C74 1.3900 . ?
C72 C7 1.3900 . ?
C74 H74 0.9500 . ?
C74 C75 1.3900 . ?
C75 H75 0.9500 . ?
C75 C19 1.3900 . ?
C19 H19 0.9500 . ?
C19 C39 1.3900 . ?
C39 H39 0.9500 . ?
C39 C7 1.3900 . ?
C7 H7A 0.9500 . ?
C41 C21 1.3900 . ?
C41 C23 1.3900 . ?
C21 H21 0.9500 . ?
C21 C43 1.3900 . ?
C43 H43 0.9500 . ?
C43 C8 1.3900 . ?
C8 H8A 0.9500 . ?
C8 C45 1.3900 . ?
C45 H45 0.9500 . ?
C45 C23 1.3900 . ?
C23 H23 0.9500 . ?
C47 H47 0.9500 . ?
C47 C27 1.34(2) . ?
C12 C49 1.387(18) . ?
C12 C55 1.397(18) . ?
C49 H49 0.9500 . ?
C49 C31 1.407(16) . ?
C25 H25 0.9500 . ?
C25 C33 1.339(16) . ?
C51 H51 0.9500 . ?
C51 C15 1.40(2) . ?
C13 H13 0.9500 . ?
C13 C69 1.328(18) . ?
C53 H53 0.9500 . ?
C53 C71 1.43(2) . ?
C27 H27 0.9500 . ?
C27 C63 1.39(2) . ?
C55 H55 0.9500 . ?
C55 C17 1.412(18) . ?
C9 H9A 0.9500 . ?
C9 C15 1.43(2) . ?
C57 H57 0.9500 . ?
C57 C35 1.35(2) . ?
C29 H29 0.9500 . ?
C29 C31 1.40(2) . ?
C29 C17 1.32(2) . ?
C59 H59 0.9500 . ?
C15 H15 0.9500 . ?
C61 H61 0.9500 . ?
C61 C67 1.39(2) . ?
C31 H31 0.9500 . ?
C63 H63 0.9500 . ?
C10 H10A 0.9500 . ?
C65 H65 0.9500 . ?
C65 C67 1.41(2) . ?
C33 H33 0.9500 . ?
C33 C69 1.366(18) . ?
C67 H67 0.9500 . ?
C17 H17 0.9500 . ?
C69 H69 0.9500 . ?
C35 H35 0.9500 . ?
C35 C71 1.36(2) . ?
C71 H71 0.9500 . ?
Cl1 C11 1.55(3) . ?
Cl4 C11 1.55(3) . ?
C11 H11A 0.9900 . ?
C11 H11B 0.9900 . ?
Cl6 C73 1.68(3) . ?
Cl3 C73 1.69(3) . ?
C73 H73A 0.9900 . ?
C73 H73B 0.9900 . ?
Cl2 C37 1.71(4) . ?
Cl5 C37 1.72(4) . ?
C37 H37A 0.9900 . ?
C37 H37B 0.9900 . ?

loop_
_geom_torsion_atom_site_label_1
_geom_torsion_atom_site_label_2
_geom_torsion_atom_site_label_3
_geom_torsion_atom_site_label_4
_geom_torsion
_geom_torsion_site_symmetry_1
_geom_torsion_site_symmetry_2
_geom_torsion_site_symmetry_3
_geom_torsion_site_symmetry_4
_geom_torsion_publ_flag
P1 C14 C36 C62 179.9(11) . . . . ?
P1 C14 C54 C50 -179.9(10) . . . . ?
P4 C2 C42 C63 179.8(12) . . . . ?
P4 C2 C44 C47 176.3(9) . . . . ?
P6 C3 C76 C64 177.3(9) . . . . ?
P6 C3 C58 C10 -175.7(15) . . . . ?
P8 C32 C70 C13 -177.3(10) . . . . ?
P8 C32 C25 C33 -176.7(14) . . . . ?
P10 C4 C1 C34 -175.8(8) . . . . ?
P10 C4 C38 C59 178.1(12) . . . . ?
P12 C6 C46 C61 179.6(12) . . . . ?
P12 C6 C66 C65 -176.3(12) . . . . ?
P3 C18 C20 C22 -177.8(7) . . . . ?
P3 C18 C28 C26 177.7(7) . . . . ?
P7 C16 C60 C57 -179.2(13) . . . . ?
P7 C16 C53 C71 -177.4(16) . . . . ?
P2 C30 C52 C51 -174.3(10) . . . . ?
P2 C30 C56 C9 178.0(14) . . . . ?
P9 C41 C21 C43 178.3(10) . . . . ?
P9 C41 C23 C45 -178.3(10) . . . . ?
P5 C72 C74 C75 -177.8(7) . . . . ?
P5 C72 C7 C39 177.9(6) . . . . ?
P11 C12 C49 C31 -179.6(10) . . . . ?
P11 C12 C55 C17 178.0(13) . . . . ?
O10 P1 O9 Zr4 28.5(7) . . . . ?
O10 P1 C14 C36 -55.3(10) . . . . ?
O10 P1 C14 C54 121.7(9) . . . . ?
O12 P6 O17 Zr1 -36.8(6) . . . . ?
O12 P6 C3 C76 43.6(10) . . . . ?
O12 P6 C3 C58 -139.1(11) . . . . ?
O16 P12 O30 Zr1 49.6(5) . . . . ?
O16 P12 C6 C46 123.5(9) . . . . ?
O16 P12 C6 C66 -53.8(11) . . . . ?
O18 P8 O28 Zr3 -23.5(6) . . . . ?
O18 P8 C32 C70 146.5(9) . . . . ?
O18 P8 C32 C25 -30.8(12) . . . . ?
O20 P2 O7 Zr3 -21.5(7) . . . . ?
O20 P2 C30 C52 -28.3(10) . . . . ?
O20 P2 C30 C56 155.9(10) . . . . ?
O22 P4 O26 Zr2 49.2(6) . . . . ?
O22 P4 C2 C42 -126.5(9) . . . . ?
O22 P4 C2 C44 55.9(9) . . . . ?
O26 P4 O22 Zr4 -44.5(6) . . . . ?
O26 P4 C2 C42 107.8(10) . . . . ?
O26 P4 C2 C44 -69.9(9) . . . . ?
O28 P8 O18 Zr1 22.2(6) . . . . ?
O28 P8 C32 C70 17.7(11) . . . . ?
O28 P8 C32 C25 -159.6(11) . . . . ?
O30 P12 O16 Zr6 -49.7(5) . . . . ?
O30 P12 C6 C46 -4.4(10) . . . . ?
O30 P12 C6 C66 178.3(9) . . . . ?
O2 P9 O11 Zr5 -46.5(7) . . . . ?
O2 P9 C41 C21 -122.7(8) . . . . ?
O2 P9 C41 C23 55.6(9) . . . . ?
O17 P6 O12 Zr2 43.3(6) . . . . ?
O17 P6 C3 C76 172.0(8) . . . . ?
O17 P6 C3 C58 -10.8(12) . . . . ?
O9 P1 O10 Zr6 -35.7(6) . . . . ?
O9 P1 C14 C36 176.0(9) . . . . ?
O9 P1 C14 C54 -7.1(10) . . . . ?
O19 P3 O31 Zr2 27.7(6) . . . . ?
O19 P3 C18 C20 -163.0(5) . . . . ?
O19 P3 C18 C28 19.3(7) . . . . ?
O5 P5 O29 Zr4 38.1(7) . . . . ?
O5 P5 C72 C74 120.9(5) . . . . ?
O5 P5 C72 C7 -56.9(6) . . . . ?
O11 P9 O2 Zr1 43.5(6) . . . . ?
O11 P9 C41 C21 5.5(9) . . . . ?
O11 P9 C41 C23 -176.1(8) . . . . ?
O23 P10 O13 Zr3 6.1(8) . . . . ?
O23 P10 C4 C1 -39.2(9) . . . . ?
O23 P10 C4 C38 144.0(9) . . . . ?
O3 P7 O27 Zr5 -6.9(7) . . . . ?
O3 P7 C16 C60 131.7(11) . . . . ?
O3 P7 C16 C53 -43.9(13) . . . . ?
O25 P11 O15 Zr3 -48.4(6) . . . . ?
O25 P11 C12 C49 -167.5(10) . . . . ?
O25 P11 C12 C55 15.0(12) . . . . ?
O13 P10 O23 Zr4 -12.5(7) . . . . ?
O13 P10 C4 C1 -168.7(7) . . . . ?
O13 P10 C4 C38 14.5(10) . . . . ?
O27 P7 O3 Zr2 12.1(7) . . . . ?
O27 P7 C16 C60 2.0(13) . . . . ?
O27 P7 C16 C53 -173.6(12) . . . . ?
O7 P2 O20 Zr6 12.3(7) . . . . ?
O7 P2 C30 C52 98.7(9) . . . . ?
O7 P2 C30 C56 -77.1(11) . . . . ?
O29 P5 O5 Zr5 -37.3(7) . . . . ?
O29 P5 C72 C74 -6.4(6) . . . . ?
O29 P5 C72 C7 175.8(5) . . . . ?
O15 P11 O25 Zr5 45.1(6) . . . . ?
O15 P11 C12 C49 -39.3(11) . . . . ?
O15 P11 C12 C55 143.1(10) . . . . ?
O31 P3 O19 Zr6 -26.7(6) . . . . ?
O31 P3 C18 C20 -32.4(6) . . . . ?
O31 P3 C18 C28 149.8(5) . . . . ?
C6 P12 O16 Zr6 -173.0(5) . . . . ?
C6 P12 O30 Zr1 173.2(4) . . . . ?
C6 C46 C61 C67 1(2) . . . . ?
C6 C66 C65 C67 -7(2) . . . . ?
C3 P6 O12 Zr2 167.8(5) . . . . ?
C3 P6 O17 Zr1 -160.7(5) . . . . ?
C3 C76 C64 C40 -1(2) . . . . ?
C3 C58 C10 C40 -3(3) . . . . ?
C4 P10 O23 Zr4 -137.5(5) . . . . ?
C4 P10 O13 Zr3 132.0(6) . . . . ?
C4 C1 C34 C48 0.5(18) . . . . ?
C4 C38 C59 C48 -5(2) . . . . ?
C2 P4 O22 Zr4 -166.9(5) . . . . ?
C2 P4 O26 Zr2 172.7(4) . . . . ?
C2 C42 C63 C27 4(3) . . . . ?
C2 C44 C47 C27 4(2) . . . . ?
C1 C4 C38 C59 1.3(19) . . . . ?
C1 C34 C48 C59 -4(2) . . . . ?
C76 C3 C58 C10 2(2) . . . . ?
C14 P1 O10 Zr6 -159.3(4) . . . . ?
C14 P1 O9 Zr4 152.7(5) . . . . ?
C14 C36 C62 C68 -3(2) . . . . ?
C16 P7 O3 Zr2 -112.5(6) . . . . ?
C16 P7 O27 Zr5 118.5(7) . . . . ?
C16 C60 C57 C35 -3(3) . . . . ?
C16 C53 C71 C35 -4(3) . . . . ?
C18 P3 O19 Zr6 99.5(5) . . . . ?
C18 P3 O31 Zr2 -98.2(5) . . . . ?
C18 C20 C22 C24 0.0 . . . . ?
C20 C18 C28 C26 0.0 . . . . ?
C20 C22 C24 C26 0.0 . . . . ?
C22 C24 C26 C28 0.0 . . . . ?
C24 C26 C28 C18 0.0 . . . . ?
C28 C18 C20 C22 0.0 . . . . ?
C30 P2 O20 Zr6 134.8(6) . . . . ?
C30 P2 O7 Zr3 -144.0(5) . . . . ?
C30 C52 C51 C15 -4(2) . . . . ?
C30 C56 C9 C15 -4(3) . . . . ?
C32 P8 O18 Zr1 -101.5(5) . . . . ?
C32 P8 O28 Zr3 100.2(6) . . . . ?
C32 C70 C13 C69 -2(2) . . . . ?
C32 C25 C33 C69 -10(3) . . . . ?
C34 C48 C59 C38 6(2) . . . . ?
C36 C14 C54 C50 -2.8(17) . . . . ?
C36 C62 C68 C50 2(2) . . . . ?
C38 C4 C1 C34 0.9(16) . . . . ?
C42 C2 C44 C47 -1.3(17) . . . . ?
C44 C2 C42 C63 -3(2) . . . . ?
C44 C47 C27 C63 -2(2) . . . . ?
C46 C6 C66 C65 6(2) . . . . ?
C46 C61 C67 C65 -3(3) . . . . ?
C52 C30 C56 C9 2(2) . . . . ?
C52 C51 C15 C9 2(3) . . . . ?
C54 C14 C36 C62 2.9(18) . . . . ?
C54 C50 C68 C62 -2(2) . . . . ?
C56 C30 C52 C51 1.6(18) . . . . ?
C56 C9 C15 C51 1(3) . . . . ?
C58 C3 C76 C64 0.0(18) . . . . ?
C60 C16 C53 C71 7(3) . . . . ?
C60 C57 C35 C71 6(3) . . . . ?
C64 C40 C10 C58 2(3) . . . . ?
C66 C6 C46 C61 -3(2) . . . . ?
C66 C65 C67 C61 6(3) . . . . ?
C68 C50 C54 C14 2(2) . . . . ?
C70 C32 C25 C33 6(2) . . . . ?
C70 C13 C69 C33 -2(3) . . . . ?
C72 P5 O5 Zr5 -160.2(5) . . . . ?
C72 P5 O29 Zr4 161.0(5) . . . . ?
C72 C74 C75 C19 0.0 . . . . ?
C74 C72 C7 C39 0.0 . . . . ?
C74 C75 C19 C39 0.0 . . . . ?
C75 C19 C39 C7 0.0 . . . . ?
C19 C39 C7 C72 0.0 . . . . ?
C7 C72 C74 C75 0.0 . . . . ?
C41 P9 O2 Zr1 168.1(5) . . . . ?
C41 P9 O11 Zr5 -171.2(6) . . . . ?
C41 C21 C43 C8 0.0 . . . . ?
C21 C41 C23 C45 0.0 . . . . ?
C21 C43 C8 C45 0.0 . . . . ?
C43 C8 C45 C23 0.0 . . . . ?
C8 C45 C23 C41 0.0 . . . . ?
C23 C41 C21 C43 0.0 . . . . ?
C47 C27 C63 C42 -1(3) . . . . ?
C12 P11 O25 Zr5 169.1(5) . . . . ?
C12 P11 O15 Zr3 -172.2(5) . . . . ?
C12 C49 C31 C29 1(2) . . . . ?
C12 C55 C17 C29 3(3) . . . . ?
C49 C12 C55 C17 0(2) . . . . ?
C25 C32 C70 C13 0.1(19) . . . . ?
C25 C33 C69 C13 8(3) . . . . ?
C53 C16 C60 C57 -3(2) . . . . ?
C55 C12 C49 C31 -2(2) . . . . ?
C57 C35 C71 C53 -3(3) . . . . ?
C31 C29 C17 C55 -4(3) . . . . ?
C10 C40 C64 C76 0(3) . . . . ?
C17 C29 C31 C49 2(2) . . . . ?

loop_
_smtbx_masks_void_nr
_smtbx_masks_void_average_x
_smtbx_masks_void_average_y
_smtbx_masks_void_average_z
_smtbx_masks_void_volume
_smtbx_masks_void_count_electrons
_smtbx_masks_void_content
1 -0.070 0.045 0.320 9.0 0.8 ?
2 0.070 -0.045 0.680 9.0 0.8 ?
3 0.000 0.500 0.000 189.7 29.1 '0.6 CH2Cl2'
4 0.500 0.000 0.500 27.7 2.2 ?
